data_4003894
loop_
_publ_author_name
'Benin, Bogdan M.'
'McCall, Kyle M.'
'W\"orle, Michael'
'Borgeaud, Dominique'
'Vonderach, Thomas'
'Sakhatskyi, Kostiantyn'
'Yakunin, Sergii'
'G\"unther, Detlef'
'Kovalenko, Maksym V.'

_publ_section_title
;
 Lone-Pair-Induced Structural Ordering in the Mixed-Valent 0D
 Metal-Halides Rb23BiIIIxSbIII7--xSbV2Cl54 (0 &#x2264; x &#x2264; 7)
;
_journal_name_full 'Chemistry of Materials'
_journal_paper_doi 10.1021/acs.chemmater.0c04491
_journal_year 2021
_chemical_formula_moiety '0.17(Bi39.74 Cl324 Rb138 Sb14.26)'
_chemical_formula_sum 'Bi6.62 Cl54 Rb23 Sb2.38'
_chemical_formula_weight 5553.61
_space_group_crystal_system trigonal
_space_group_IT_number 155
_space_group_name_Hall 'R 3 2"'
_space_group_name_H-M_alt 'R 3 2 :H'
_atom_sites_solution_primary dual
_audit_creation_date 2020-08-31
_audit_creation_method
;
Olex2 1.2
(compiled 2018.05.29 svn.r3508 for OlexSys, GUI svn.r5506)
;
_cell_angle_alpha 90
_cell_angle_beta 90
_cell_angle_gamma 120
_cell_formula_units_Z 6
_cell_length_a 12.9752(6)
_cell_length_b 12.9752(6)
_cell_length_c 112.438(7)
_cell_measurement_reflns_used 5157
_cell_measurement_temperature 298
_cell_measurement_theta_max 31.3840
_cell_measurement_theta_min 1.6150
_cell_volume 16393.5(15)
_computing_cell_refinement 'CrysAlisPro 1.171.40.45a (Rigaku OD, 2019)'
_computing_data_collection 'CrysAlisPro 1.171.40.45a (Rigaku OD, 2019)'
_computing_data_reduction 'CrysAlisPro 1.171.40.45a (Rigaku OD, 2019)'
_computing_molecular_graphics 'Olex2 (Dolomanov et al., 2009)'
_computing_publication_material 'Olex2 (Dolomanov et al., 2009)'
_computing_structure_refinement 'ShelXL (Sheldrick, 2015)'
_computing_structure_solution 'ShelXT (Sheldrick, 2015)'
_diffrn_ambient_temperature 298.0
_diffrn_measured_fraction_theta_full 0.999
_diffrn_measured_fraction_theta_max 0.949
_diffrn_measurement_details
;
List of Runs (angles in degrees, time in seconds):

  # Type    Start    End  Width  t~exp~   \w     \q     \k     \f   Frames
--------------------------------------------------------------------------
  1  \w      2.18 182.00   0.30   43.42    --   28.00  73.93 -25.82  600
  2  \w      2.18 182.00   0.30   43.43    --   28.00  73.93  94.18  600
  3  \w      2.18 182.00   0.30   43.41    --   28.00  73.93-145.82  600
;
_diffrn_measurement_device 'abstract diffractometer'
_diffrn_measurement_device_type 'Saxi-CrysAlisPro-abstract goniometer imported SAXI images'
_diffrn_measurement_method '\w scans'
_diffrn_radiation_type MoK\a
_diffrn_radiation_wavelength 0.71073
_diffrn_reflns_av_R_equivalents 0.0973
_diffrn_reflns_av_unetI/netI 0.0547
_diffrn_reflns_Laue_measured_fraction_full 0.999
_diffrn_reflns_Laue_measured_fraction_max 0.949
_diffrn_reflns_limit_h_max 18
_diffrn_reflns_limit_h_min -18
_diffrn_reflns_limit_k_max 19
_diffrn_reflns_limit_k_min -18
_diffrn_reflns_limit_l_max 156
_diffrn_reflns_limit_l_min -160
_diffrn_reflns_number 62871
_diffrn_reflns_point_group_measured_fraction_full 1.000
_diffrn_reflns_point_group_measured_fraction_max 0.934
_diffrn_reflns_theta_full 25.242
_diffrn_reflns_theta_max 31.525
_diffrn_reflns_theta_min 1.630
_exptl_absorpt_coefficient_mu 22.719
_exptl_absorpt_correction_T_max 0.04195
_exptl_absorpt_correction_T_min 0.01734
_exptl_absorpt_correction_type multi-scan
_exptl_absorpt_process_details
'CrysAlisPro 1.171.40.45a (Rigaku Oxford Diffraction, 2019) Spherical absorption correction using equivalent radius of 0.15 mm and absorption coefficient. Empirical absorption correction using spherical harmonics, implemented in SCALE3 ABSPACK scaling algorithm.'
_exptl_crystal_colour yellow
_exptl_crystal_colour_primary yellow
_exptl_crystal_density_diffrn 3.375
_exptl_crystal_description hexagonal
_exptl_crystal_F_000 14640
_exptl_crystal_recrystallization_method 'Solvothermal reaction in HCl at 160 degrees'
_exptl_crystal_size_max 0.27
_exptl_crystal_size_mid 0.24
_exptl_crystal_size_min 0.05
_refine_diff_density_max 6.069
_refine_diff_density_min -3.405
_refine_diff_density_rms 0.384
_refine_ls_abs_structure_details
;
 Refined as an inversion twin.
;
_refine_ls_abs_structure_Flack 0.50(2)
_refine_ls_extinction_method none
_refine_ls_goodness_of_fit_ref 1.072
_refine_ls_hydrogen_treatment undef
_refine_ls_matrix_type full
_refine_ls_number_parameters 341
_refine_ls_number_reflns 11380
_refine_ls_number_restraints 0
_refine_ls_restrained_S_all 1.072
_refine_ls_R_factor_all 0.1204
_refine_ls_R_factor_gt 0.0864
_refine_ls_shift/su_max 0.001
_refine_ls_shift/su_mean 0.000
_refine_ls_structure_factor_coef Fsqd
_refine_ls_weighting_details 'w=1/[\s^2^(Fo^2^)+(0.0973P)^2^+1152.8619P] where P=(Fo^2^+2Fc^2^)/3'
_refine_ls_weighting_scheme calc
_refine_ls_wR_factor_gt 0.2231
_refine_ls_wR_factor_ref 0.2438
_reflns_Friedel_coverage 0.761
_reflns_Friedel_fraction_full 1.000
_reflns_Friedel_fraction_max 0.914
_reflns_number_gt 8129
_reflns_number_total 11380
_reflns_threshold_expression 'I > 2\s(I)'
_cod_data_source_file cm0c04491_si_003.cif
_cod_data_source_block km3
_cod_original_cell_volume 16393.5(18)
_cod_original_sg_symbol_H-M 'R 3 2'
_cod_database_code 4003894
_shelx_shelxl_version_number 2018/3
_shelx_space_group_comment
;
The symmetry employed for this shelxl refinement is uniquely defined
by the following loop, which should always be used as a source of
symmetry information in preference to the above space-group names.
They are only intended as comments.
;
_shelx_estimated_absorpt_t_max 0.396
_shelx_estimated_absorpt_t_min 0.064
_olex2_refinement_description
;
1. Twinned data refinement
 Scales: 0.50(2)
 0.50(2)
2. Shared sites
{Bi4, Sb4}
3. Uiso/Uaniso restraints and constraints
Uanis(Bi4) = Uanis(Sb4)
4. Others
 Sof(Sb4)=1-FVAR(1)
 Sof(Bi4)=FVAR(1)
 Fixed Sof: Rb11(0.33333) Rb12(0.66667) Rb13(0.33333) Rb14(0.16667)
 Rb15(0.33333) Cl16(0.33333) Cl17(0.33333) Cl18(0.33333) Cl19(0.33333)
 Cl20(0.33333) Cl21(0.33333) Cl22(0.33333) Cl23(0.33333) Cl24(0.33333)
;
_olex2_submission_special_instructions 'No special instructions were received'
_oxdiff_exptl_absorpt_empirical_details
;
Empirical correction (ABSPACK) includes:
- Absorption correction using spherical harmonics
- Frame scaling
- Detector area scaling
;

loop_
_space_group_symop_operation_xyz
'x, y, z'
'-y, x-y, z'
'-x+y, -x, z'
'y, x, -z'
'x-y, -y, -z'
'-x, -x+y, -z'
'x+2/3, y+1/3, z+1/3'
'-y+2/3, x-y+1/3, z+1/3'
'-x+y+2/3, -x+1/3, z+1/3'
'y+2/3, x+1/3, -z+1/3'
'x-y+2/3, -y+1/3, -z+1/3'
'-x+2/3, -x+y+1/3, -z+1/3'
'x+1/3, y+2/3, z+2/3'
'-y+1/3, x-y+2/3, z+2/3'
'-x+y+1/3, -x+2/3, z+2/3'
'y+1/3, x+2/3, -z+2/3'
'x-y+1/3, -y+2/3, -z+2/3'
'-x+1/3, -x+y+2/3, -z+2/3'

loop_
_atom_site_label
_atom_site_type_symbol
_atom_site_fract_x
_atom_site_fract_y
_atom_site_fract_z
_atom_site_U_iso_or_equiv
_atom_site_adp_type
_atom_site_occupancy
_atom_site_site_symmetry_order
_atom_site_calc_flag
_atom_site_refinement_flags_posn
_atom_site_refinement_flags_adp
_atom_site_refinement_flags_occupancy
_atom_site_disorder_assembly
_atom_site_disorder_group
Bi1 Bi 1.00021(8) 0.666667 0.666667 0.0302(3) Uani 1 2 d S T P . .
Bi2 Bi 1.000000 1.000000 0.61024(2) 0.0327(3) Uani 1 3 d S T P . .
Bi3 Bi 0.666667 0.333333 0.61022(2) 0.0325(3) Uani 1 3 d S T P . .
Bi4 Bi 0.66789(12) 0.66684(12) 0.55687(2) 0.0484(6) Uani 0.541(15) 1 d . . . A 1
Sb4 Sb 0.66789(12) 0.66684(12) 0.55687(2) 0.0484(6) Uani 0.459(15) 1 d . . . A 2
Sb5 Sb 0.333333 0.666667 0.60669(2) 0.0401(6) Uani 1 3 d S T P . .
Bi6 Bi 0.33319(14) 0.33319(14) 0.500000 0.0483(4) Uani 1 2 d S T P A .
Rb1 Rb 1.333333 0.666667 0.666667 0.0389(12) Uani 1 6 d S T P . .
Rb2 Rb 0.666667 0.333333 0.68603(4) 0.0416(9) Uani 1 3 d S T P . .
Rb3 Rb 0.666667 0.333333 0.64724(4) 0.0420(9) Uani 1 3 d S T P . .
Rb4 Rb 0.62222(18) 0.66693(18) 0.64486(2) 0.0302(4) Uani 1 1 d . . . . .
Rb5 Rb 0.9737(3) 0.6668(3) 0.62214(3) 0.0560(8) Uani 1 1 d . . . . .
Rb6 Rb 0.6864(3) 0.6666(3) 0.59686(5) 0.0814(12) Uani 1 1 d . . . . .
Rb7 Rb 1.000000 1.000000 0.57100(7) 0.092(2) Uani 1 3 d S T P A .
Rb8 Rb 0.666667 0.333333 0.57097(6) 0.093(2) Uani 1 3 d S T P A .
Rb9 Rb 0.333333 0.666667 0.56705(6) 0.088(2) Uani 1 3 d S T P A .
Rb10 Rb 0.9971(6) 0.6665(6) 0.54423(4) 0.118(2) Uani 1 1 d . . . . .
Rb11 Rb 0.9584(13) 0.9544(10) 0.52164(8) 0.066(3) Uani 0.3333 1 d . . . A .
Rb12 Rb 0.6660(5) 0.6676(6) 0.51969(5) 0.0748(18) Uani 0.6667 1 d . . . A .
Rb13 Rb 0.6670(13) 0.3776(10) 0.52165(8) 0.061(3) Uani 0.3333 1 d . . . A .
Rb14 Rb 0.6670(15) 0.6670(15) 0.500000 0.090(6) Uani 0.3333 2 d S T P A .
Rb15 Rb 0.3781(11) 0.6668(13) 0.52165(8) 0.063(3) Uani 0.3333 1 d . . . A .
Cl1 Cl 0.8921(6) 0.4251(5) 0.66671(5) 0.0377(12) Uani 1 1 d . . . . .
Cl2 Cl 1.1446(5) 0.6667(5) 0.64846(6) 0.0340(12) Uani 1 1 d . . . . .
Cl3 Cl 0.8667(7) 0.6676(8) 0.64920(7) 0.0534(19) Uani 1 1 d . . . . .
Cl4 Cl 0.8113(6) 0.8387(6) 0.62436(6) 0.0448(15) Uani 1 1 d . . . . .
Cl5 Cl 0.9938(8) 0.8321(8) 0.59671(7) 0.0579(19) Uani 1 1 d . . . . .
Cl6 Cl 0.6392(6) 0.4948(6) 0.62437(7) 0.0471(16) Uani 1 1 d . . . . .
Cl7 Cl 0.4988(8) 0.3267(9) 0.59663(8) 0.062(2) Uani 1 1 d . . . . .
Cl8 Cl 0.4805(10) 0.6661(14) 0.61870(8) 0.095(4) Uani 1 1 d . . . . .
Cl9 Cl 0.3344(16) 0.5237(12) 0.59466(11) 0.111(5) Uani 1 1 d . . . . .
Cl10 Cl 0.5053(12) 0.5048(13) 0.57007(8) 0.087(3) Uani 1 1 d . . . . .
Cl11 Cl 0.6678(11) 0.8278(13) 0.57012(9) 0.086(3) Uani 1 1 d . . . . .
Cl12 Cl 0.8299(12) 0.6667(11) 0.56986(8) 0.080(3) Uani 1 1 d . . . . .
Cl13 Cl 0.4977(17) 0.666(2) 0.54281(13) 0.145(7) Uani 1 1 d . . . . .
Cl14 Cl 0.669(2) 0.4981(17) 0.54285(16) 0.150(8) Uani 1 1 d . . . . .
Cl15 Cl 0.8379(17) 0.8373(17) 0.54288(14) 0.143(7) Uani 1 1 d . . . . .
Cl16 Cl 0.853(3) 0.663(3) 0.5182(2) 0.070(8) Uani 0.3333 1 d . . . . .
Cl17 Cl 0.865(3) 0.529(3) 0.5178(3) 0.081(10) Uani 0.3333 1 d . . . A .
Cl18 Cl 0.666(3) 0.854(3) 0.5184(2) 0.067(7) Uani 0.3333 1 d . . . . .
Cl19 Cl 0.802(3) 1.004(3) 0.5178(2) 0.079(10) Uani 0.3333 1 d . . . A .
Cl20 Cl 0.887(3) 0.795(3) 0.49991(19) 0.065(6) Uani 0.3333 1 d . . . . .
Cl21 Cl 0.477(3) 0.476(3) 0.5184(2) 0.062(7) Uani 0.3333 1 d . . . . .
Cl22 Cl 0.535(3) 0.760(3) 0.50011(17) 0.061(6) Uani 0.3333 1 d . . . . .
Cl23 Cl 0.444(2) 0.577(3) 0.50015(16) 0.064(6) Uani 0.3333 1 d . . . A .
Cl24 Cl 0.334(4) 0.466(4) 0.5178(3) 0.090(11) Uani 0.3333 1 d . . . A .

loop_
_atom_site_aniso_label
_atom_site_aniso_U_11
_atom_site_aniso_U_22
_atom_site_aniso_U_33
_atom_site_aniso_U_23
_atom_site_aniso_U_13
_atom_site_aniso_U_12
Bi1 0.0163(3) 0.0180(5) 0.0567(8) -0.0004(5) -0.0002(2) 0.0090(2)
Bi2 0.0305(4) 0.0305(4) 0.0372(7) 0.000 0.000 0.0152(2)
Bi3 0.0301(4) 0.0301(4) 0.0373(8) 0.000 0.000 0.0150(2)
Bi4 0.0448(8) 0.0465(9) 0.0545(11) 0.0010(6) 0.0008(6) 0.0233(6)
Sb4 0.0448(8) 0.0465(9) 0.0545(11) 0.0010(6) 0.0008(6) 0.0233(6)
Sb5 0.0477(10) 0.0477(10) 0.0248(11) 0.000 0.000 0.0239(5)
Bi6 0.0608(8) 0.0608(8) 0.0235(6) -0.0003(3) 0.0003(3) 0.0306(8)
Rb1 0.0291(16) 0.0291(16) 0.059(3) 0.000 0.000 0.0145(8)
Rb2 0.0387(13) 0.0387(13) 0.047(2) 0.000 0.000 0.0194(6)
Rb3 0.0386(13) 0.0386(13) 0.049(2) 0.000 0.000 0.0193(7)
Rb4 0.0220(9) 0.0257(10) 0.0429(12) -0.0001(9) 0.0018(9) 0.0120(8)
Rb5 0.0594(18) 0.0335(13) 0.0664(19) 0.0015(13) -0.0026(15) 0.0167(13)
Rb6 0.059(2) 0.086(3) 0.109(4) 0.000(2) 0.006(2) 0.043(2)
Rb7 0.101(4) 0.101(4) 0.075(4) 0.000 0.000 0.0506(18)
Rb8 0.105(4) 0.105(4) 0.068(4) 0.000 0.000 0.0527(19)
Rb9 0.106(4) 0.106(4) 0.052(3) 0.000 0.000 0.0532(18)
Rb10 0.134(5) 0.169(6) 0.058(3) -0.001(3) 0.000(3) 0.082(4)
Rb11 0.083(12) 0.067(8) 0.048(4) -0.003(4) -0.006(5) 0.037(6)
Rb12 0.090(4) 0.100(5) 0.037(2) 0.000(2) 0.002(2) 0.049(4)
Rb13 0.063(6) 0.066(8) 0.053(4) -0.002(4) -0.005(5) 0.032(7)
Rb14 0.106(11) 0.106(11) 0.049(8) 0.008(5) -0.008(5) 0.047(12)
Rb15 0.075(9) 0.063(6) 0.049(4) 0.001(5) 0.002(4) 0.033(8)
Cl1 0.033(3) 0.021(2) 0.055(3) 0.001(2) -0.003(3) 0.010(2)
Cl2 0.024(3) 0.027(2) 0.050(3) 0.001(2) 0.008(2) 0.012(2)
Cl3 0.040(3) 0.080(5) 0.054(4) 0.003(4) -0.010(3) 0.040(4)
Cl4 0.031(3) 0.038(3) 0.056(4) 0.015(3) 0.012(3) 0.010(2)
Cl5 0.073(5) 0.046(4) 0.063(5) -0.018(4) -0.003(4) 0.036(4)
Cl6 0.052(4) 0.038(3) 0.061(4) -0.017(3) -0.003(3) 0.030(3)
Cl7 0.046(4) 0.076(5) 0.064(5) -0.002(4) -0.016(4) 0.031(4)
Cl8 0.079(7) 0.177(12) 0.053(5) 0.002(6) -0.024(5) 0.082(8)
Cl9 0.201(15) 0.091(9) 0.083(7) -0.020(6) 0.004(8) 0.105(10)
Cl10 0.079(7) 0.097(9) 0.068(5) 0.015(6) 0.017(6) 0.032(6)
Cl11 0.106(8) 0.088(8) 0.070(5) -0.024(6) 0.003(5) 0.053(7)
Cl12 0.079(7) 0.104(8) 0.069(5) 0.000(5) -0.020(6) 0.054(7)
Cl13 0.131(14) 0.25(2) 0.101(10) 0.002(12) 0.029(9) 0.128(16)
Cl14 0.23(2) 0.119(13) 0.131(13) 0.011(10) 0.002(13) 0.113(16)
Cl15 0.128(14) 0.125(14) 0.102(10) -0.008(9) 0.000(10) 0.008(10)
Cl16 0.08(2) 0.074(17) 0.035(11) -0.001(10) 0.000(11) 0.028(15)
Cl17 0.08(2) 0.063(17) 0.065(18) -0.008(13) -0.007(14) 0.007(15)
Cl18 0.069(17) 0.070(18) 0.051(13) -0.004(12) -0.003(11) 0.028(14)
Cl19 0.076(19) 0.14(3) 0.047(14) -0.006(16) 0.014(13) 0.07(2)
Cl20 0.080(17) 0.088(19) 0.045(10) 0.002(11) 0.004(12) 0.056(17)
Cl21 0.080(19) 0.067(17) 0.041(11) -0.001(10) -0.003(11) 0.038(16)
Cl22 0.080(17) 0.073(17) 0.035(8) 0.002(11) 0.001(10) 0.042(15)
Cl23 0.069(15) 0.085(19) 0.031(8) 0.016(11) 0.011(10) 0.034(14)
Cl24 0.15(4) 0.10(3) 0.045(15) 0.000(15) 0.005(17) 0.09(3)

loop_
_atom_type_symbol
_atom_type_description
_atom_type_scat_dispersion_real
_atom_type_scat_dispersion_imag
_atom_type_scat_source
Bi Bi -4.1077 10.2566 'International Tables Vol C Tables 4.2.6.8 and 6.1.1.4'
Cl Cl 0.1484 0.1585 'International Tables Vol C Tables 4.2.6.8 and 6.1.1.4'
Rb Rb -0.9393 2.9676 'International Tables Vol C Tables 4.2.6.8 and 6.1.1.4'
Sb Sb -0.5866 1.5461 'International Tables Vol C Tables 4.2.6.8 and 6.1.1.4'

loop_
_geom_angle_atom_site_label_1
_geom_angle_atom_site_label_2
_geom_angle_atom_site_label_3
_geom_angle
_geom_angle_site_symmetry_1
_geom_angle_site_symmetry_3
_geom_angle_publ_flag
Cl1 Bi1 Rb1 86.55(14) . . ?
Cl1 Bi1 Rb1 86.55(14) 11_566 . ?
Cl1 Bi1 Cl1 173.1(3) 11_566 . ?
Cl1 Bi1 Cl2 87.75(18) . . ?
Cl1 Bi1 Cl2 87.59(17) . 11_566 ?
Cl1 Bi1 Cl2 87.59(18) 11_566 . ?
Cl1 Bi1 Cl2 87.75(18) 11_566 11_566 ?
Cl2 Bi1 Rb1 47.55(13) 11_566 . ?
Cl2 Bi1 Rb1 47.55(13) . . ?
Cl2 Bi1 Cl2 95.1(3) 11_566 . ?
Cl3 Bi1 Rb1 131.51(17) . . ?
Cl3 Bi1 Rb1 131.50(17) 11_566 . ?
Cl3 Bi1 Cl1 92.0(2) 11_566 . ?
Cl3 Bi1 Cl1 92.6(2) 11_566 11_566 ?
Cl3 Bi1 Cl1 92.0(3) . 11_566 ?
Cl3 Bi1 Cl1 92.6(2) . . ?
Cl3 Bi1 Cl2 179.0(2) . 11_566 ?
Cl3 Bi1 Cl2 84.0(2) . . ?
Cl3 Bi1 Cl2 179.0(2) 11_566 . ?
Cl3 Bi1 Cl2 84.0(2) 11_566 11_566 ?
Cl3 Bi1 Cl3 97.0(3) 11_566 . ?
Rb2 Bi2 Rb5 72.18(5) 10_556 3_675 ?
Rb2 Bi2 Rb5 72.18(5) 10_556 . ?
Rb2 Bi2 Rb5 72.18(5) 10_556 2_765 ?
Rb2 Bi2 Rb6 109.69(7) 10_556 3_675 ?
Rb2 Bi2 Rb7 180.0 10_556 . ?
Rb5 Bi2 Rb5 111.07(5) 2_765 3_675 ?
Rb5 Bi2 Rb5 111.07(5) 2_765 . ?
Rb5 Bi2 Rb5 111.07(5) 3_675 . ?
Rb5 Bi2 Rb6 64.05(7) 3_675 3_675 ?
Rb5 Bi2 Rb6 75.78(7) 2_765 3_675 ?
Rb5 Bi2 Rb6 173.02(8) . 3_675 ?
Rb5 Bi2 Rb7 107.82(5) . . ?
Rb5 Bi2 Rb7 107.82(5) 2_765 . ?
Rb5 Bi2 Rb7 107.82(5) 3_675 . ?
Rb7 Bi2 Rb6 70.31(7) . 3_675 ?
Cl4 Bi2 Rb2 55.28(16) 3_675 10_556 ?
Cl4 Bi2 Rb2 55.28(16) . 10_556 ?
Cl4 Bi2 Rb2 55.28(16) 2_765 10_556 ?
Cl4 Bi2 Rb5 52.57(15) . 3_675 ?
Cl4 Bi2 Rb5 52.57(16) 2_765 . ?
Cl4 Bi2 Rb5 58.56(15) . . ?
Cl4 Bi2 Rb5 58.56(16) 2_765 2_765 ?
Cl4 Bi2 Rb5 127.35(17) 2_765 3_675 ?
Cl4 Bi2 Rb5 127.34(17) . 2_765 ?
Cl4 Bi2 Rb5 52.57(16) 3_675 2_765 ?
Cl4 Bi2 Rb5 127.34(17) 3_675 . ?
Cl4 Bi2 Rb5 58.56(16) 3_675 3_675 ?
Cl4 Bi2 Rb6 55.36(17) 3_675 3_675 ?
Cl4 Bi2 Rb6 134.19(16) 2_765 3_675 ?
Cl4 Bi2 Rb6 116.56(15) . 3_675 ?
Cl4 Bi2 Rb7 124.72(16) 3_675 . ?
Cl4 Bi2 Rb7 124.72(16) . . ?
Cl4 Bi2 Rb7 124.72(16) 2_765 . ?
Cl4 Bi2 Cl4 90.8(2) 3_675 2_765 ?
Cl4 Bi2 Cl4 90.8(2) 2_765 . ?
Cl4 Bi2 Cl4 90.8(2) 3_675 . ?
Cl5 Bi2 Rb2 125.4(2) . 10_556 ?
Cl5 Bi2 Rb2 125.4(2) 2_765 10_556 ?
Cl5 Bi2 Rb2 125.4(2) 3_675 10_556 ?
Cl5 Bi2 Rb5 122.6(2) 3_675 . ?
Cl5 Bi2 Rb5 122.6(2) 2_765 3_675 ?
Cl5 Bi2 Rb5 126.2(2) . 3_675 ?
Cl5 Bi2 Rb5 126.2(2) 3_675 2_765 ?
Cl5 Bi2 Rb5 53.3(2) 2_765 2_765 ?
Cl5 Bi2 Rb5 126.2(2) 2_765 . ?
Cl5 Bi2 Rb5 53.3(2) . . ?
Cl5 Bi2 Rb5 122.6(2) . 2_765 ?
Cl5 Bi2 Rb5 53.3(2) 3_675 3_675 ?
Cl5 Bi2 Rb6 50.6(2) 3_675 3_675 ?
Cl5 Bi2 Rb6 124.7(2) . 3_675 ?
Cl5 Bi2 Rb6 58.6(2) 2_765 3_675 ?
Cl5 Bi2 Rb7 54.6(2) 3_675 . ?
Cl5 Bi2 Rb7 54.6(2) 2_765 . ?
Cl5 Bi2 Rb7 54.6(2) . . ?
Cl5 Bi2 Cl4 93.2(3) 2_765 2_765 ?
Cl5 Bi2 Cl4 175.2(3) 3_675 2_765 ?
Cl5 Bi2 Cl4 86.4(3) 3_675 . ?
Cl5 Bi2 Cl4 93.2(3) 3_675 3_675 ?
Cl5 Bi2 Cl4 175.2(3) . 3_675 ?
Cl5 Bi2 Cl4 86.4(2) . 2_765 ?
Cl5 Bi2 Cl4 93.2(3) . . ?
Cl5 Bi2 Cl4 86.4(3) 2_765 3_675 ?
Cl5 Bi2 Cl4 175.2(2) 2_765 . ?
Cl5 Bi2 Cl5 89.8(3) . 2_765 ?
Cl5 Bi2 Cl5 89.8(3) 3_675 2_765 ?
Cl5 Bi2 Cl5 89.8(3) . 3_675 ?
Rb3 Bi3 Rb5 72.17(5) . . ?
Rb3 Bi3 Rb5 72.17(5) . 2_655 ?
Rb3 Bi3 Rb5 72.17(5) . 3_665 ?
Rb3 Bi3 Rb6 109.67(7) . 3_665 ?
Rb3 Bi3 Rb8 180.0 . . ?
Rb5 Bi3 Rb5 111.06(5) 3_665 2_655 ?
Rb5 Bi3 Rb5 111.06(5) 3_665 . ?
Rb5 Bi3 Rb5 111.06(5) . 2_655 ?
Rb5 Bi3 Rb6 64.04(7) 3_665 3_665 ?
Rb5 Bi3 Rb6 75.78(7) . 3_665 ?
Rb5 Bi3 Rb6 173.02(8) 2_655 3_665 ?
Rb5 Bi3 Rb8 107.83(5) . . ?
Rb5 Bi3 Rb8 107.83(5) 2_655 . ?
Rb5 Bi3 Rb8 107.83(5) 3_665 . ?
Rb8 Bi3 Rb6 70.33(7) . 3_665 ?
Cl6 Bi3 Rb3 55.27(17) 3_665 . ?
Cl6 Bi3 Rb3 55.27(17) 2_655 . ?
Cl6 Bi3 Rb3 55.26(17) . . ?
Cl6 Bi3 Rb5 52.57(16) 2_655 3_665 ?
Cl6 Bi3 Rb5 127.32(18) 2_655 . ?
Cl6 Bi3 Rb5 58.54(16) 2_655 2_655 ?
Cl6 Bi3 Rb5 52.57(16) 3_665 . ?
Cl6 Bi3 Rb5 58.54(17) . . ?
Cl6 Bi3 Rb5 127.32(18) 3_665 2_655 ?
Cl6 Bi3 Rb5 127.31(18) . 3_665 ?
Cl6 Bi3 Rb5 58.54(16) 3_665 3_665 ?
Cl6 Bi3 Rb5 52.57(17) . 2_655 ?
Cl6 Bi3 Rb6 134.17(17) . 3_665 ?
Cl6 Bi3 Rb6 116.55(16) 2_655 3_665 ?
Cl6 Bi3 Rb6 55.35(18) 3_665 3_665 ?
Cl6 Bi3 Rb8 124.74(17) . . ?
Cl6 Bi3 Rb8 124.73(17) 2_655 . ?
Cl6 Bi3 Rb8 124.73(17) 3_665 . ?
Cl6 Bi3 Cl6 90.7(2) 3_665 . ?
Cl6 Bi3 Cl6 90.8(2) 3_665 2_655 ?
Cl6 Bi3 Cl6 90.7(2) 2_655 . ?
Cl7 Bi3 Rb3 125.6(2) 3_665 . ?
Cl7 Bi3 Rb3 125.6(2) 2_655 . ?
Cl7 Bi3 Rb3 125.6(2) . . ?
Cl7 Bi3 Rb5 122.7(2) . . ?
Cl7 Bi3 Rb5 53.4(2) 3_665 . ?
Cl7 Bi3 Rb5 122.7(2) 2_655 2_655 ?
Cl7 Bi3 Rb5 126.1(2) . 3_665 ?
Cl7 Bi3 Rb5 53.4(2) 2_655 3_665 ?
Cl7 Bi3 Rb5 126.1(2) 3_665 2_655 ?
Cl7 Bi3 Rb5 122.7(2) 3_665 3_665 ?
Cl7 Bi3 Rb5 53.4(2) . 2_655 ?
Cl7 Bi3 Rb5 126.1(2) 2_655 . ?
Cl7 Bi3 Rb6 50.6(2) 2_655 3_665 ?
Cl7 Bi3 Rb6 124.6(2) . 3_665 ?
Cl7 Bi3 Rb6 58.7(2) 3_665 3_665 ?
Cl7 Bi3 Rb8 54.4(2) 2_655 . ?
Cl7 Bi3 Rb8 54.4(2) 3_665 . ?
Cl7 Bi3 Rb8 54.4(2) . . ?
Cl7 Bi3 Cl6 93.2(3) 2_655 3_665 ?
Cl7 Bi3 Cl6 175.3(3) 3_665 2_655 ?
Cl7 Bi3 Cl6 175.3(3) 2_655 . ?
Cl7 Bi3 Cl6 93.2(3) 3_665 . ?
Cl7 Bi3 Cl6 93.2(3) . 2_655 ?
Cl7 Bi3 Cl6 86.6(3) . . ?
Cl7 Bi3 Cl6 175.3(3) . 3_665 ?
Cl7 Bi3 Cl6 86.6(3) 2_655 2_655 ?
Cl7 Bi3 Cl6 86.6(3) 3_665 3_665 ?
Cl7 Bi3 Cl7 89.6(3) 2_655 . ?
Cl7 Bi3 Cl7 89.6(3) 3_665 . ?
Cl7 Bi3 Cl7 89.6(3) 2_655 3_665 ?
Rb6 Bi4 Rb10 109.56(9) . 2_655 ?
Rb6 Bi4 Rb10 109.62(9) . 3_675 ?
Rb6 Bi4 Rb10 105.32(9) . . ?
Rb9 Bi4 Rb6 78.29(9) . . ?
Rb9 Bi4 Rb10 67.86(9) . 2_655 ?
Rb9 Bi4 Rb10 67.87(9) . 3_675 ?
Rb9 Bi4 Rb10 176.39(11) . . ?
Rb10 Bi4 Rb10 110.40(17) . 2_655 ?
Rb10 Bi4 Rb10 111.25(15) 3_675 2_655 ?
Rb10 Bi4 Rb10 110.51(16) . 3_675 ?
Rb12 Bi4 Rb6 177.33(10) . . ?
Rb12 Bi4 Rb9 104.37(12) . . ?
Rb12 Bi4 Rb10 72.01(11) . . ?
Rb12 Bi4 Rb10 71.82(12) . 2_655 ?
Rb12 Bi4 Rb10 71.60(11) . 3_675 ?
Cl10 Bi4 Rb6 56.4(3) . . ?
Cl10 Bi4 Rb9 57.0(3) . . ?
Cl10 Bi4 Rb10 124.6(3) . 3_675 ?
Cl10 Bi4 Rb10 53.3(3) . 2_655 ?
Cl10 Bi4 Rb10 124.8(3) . . ?
Cl10 Bi4 Rb12 125.1(3) . . ?
Cl10 Bi4 Cl13 90.0(5) . . ?
Cl10 Bi4 Cl14 90.5(5) . . ?
Cl10 Bi4 Cl15 179.6(5) . . ?
Cl11 Bi4 Rb6 56.1(3) . . ?
Cl11 Bi4 Rb9 57.2(3) . . ?
Cl11 Bi4 Rb10 124.8(3) . 2_655 ?
Cl11 Bi4 Rb10 124.8(3) . . ?
Cl11 Bi4 Rb10 53.6(3) . 3_675 ?
Cl11 Bi4 Rb12 125.2(3) . . ?
Cl11 Bi4 Cl10 89.8(4) . . ?
Cl11 Bi4 Cl13 90.5(5) . . ?
Cl11 Bi4 Cl14 179.7(6) . . ?
Cl11 Bi4 Cl15 90.2(5) . . ?
Cl12 Bi4 Rb6 52.1(3) . . ?
Cl12 Bi4 Rb9 130.4(3) . . ?
Cl12 Bi4 Rb10 53.2(3) . . ?
Cl12 Bi4 Rb10 124.3(3) . 2_655 ?
Cl12 Bi4 Rb10 124.4(3) . 3_675 ?
Cl12 Bi4 Rb12 125.2(3) . . ?
Cl12 Bi4 Cl10 90.5(4) . . ?
Cl12 Bi4 Cl11 90.2(4) . . ?
Cl12 Bi4 Cl13 179.1(4) . . ?
Cl12 Bi4 Cl14 89.8(5) . . ?
Cl12 Bi4 Cl15 89.9(5) . . ?
Cl13 Bi4 Rb6 128.7(3) . . ?
Cl13 Bi4 Rb9 50.4(3) . . ?
Cl13 Bi4 Rb10 55.6(5) . 2_655 ?
Cl13 Bi4 Rb10 55.7(5) . 3_675 ?
Cl13 Bi4 Rb10 126.0(3) . . ?
Cl13 Bi4 Rb12 54.0(3) . . ?
Cl14 Bi4 Rb6 124.1(4) . . ?
Cl14 Bi4 Rb9 123.0(5) . . ?
Cl14 Bi4 Rb10 55.4(5) . 2_655 ?
Cl14 Bi4 Rb10 55.0(5) . . ?
Cl14 Bi4 Rb10 126.2(4) . 3_675 ?
Cl14 Bi4 Rb12 54.6(4) . . ?
Cl14 Bi4 Cl13 89.5(6) . . ?
Cl14 Bi4 Cl15 89.5(6) . . ?
Cl15 Bi4 Rb6 123.9(4) . . ?
Cl15 Bi4 Rb9 122.7(5) . . ?
Cl15 Bi4 Rb10 55.1(5) . 3_675 ?
Cl15 Bi4 Rb10 126.5(4) . 2_655 ?
Cl15 Bi4 Rb10 55.4(5) . . ?
Cl15 Bi4 Rb12 54.6(4) . . ?
Cl15 Bi4 Cl13 89.6(6) . . ?
Cl10 Sb4 Rb12 125.1(3) . . ?
Cl10 Sb4 Cl13 90.0(5) . . ?
Cl10 Sb4 Cl14 90.5(5) . . ?
Cl10 Sb4 Cl15 179.6(5) . . ?
Cl11 Sb4 Rb12 125.2(3) . . ?
Cl11 Sb4 Cl10 89.8(4) . . ?
Cl11 Sb4 Cl13 90.5(5) . . ?
Cl11 Sb4 Cl14 179.7(6) . . ?
Cl11 Sb4 Cl15 90.2(5) . . ?
Cl12 Sb4 Rb12 125.2(3) . . ?
Cl12 Sb4 Cl10 90.5(4) . . ?
Cl12 Sb4 Cl11 90.2(4) . . ?
Cl12 Sb4 Cl13 179.1(4) . . ?
Cl12 Sb4 Cl14 89.8(5) . . ?
Cl12 Sb4 Cl15 89.9(5) . . ?
Cl13 Sb4 Rb12 54.0(3) . . ?
Cl14 Sb4 Rb12 54.6(4) . . ?
Cl14 Sb4 Cl13 89.5(6) . . ?
Cl14 Sb4 Cl15 89.5(6) . . ?
Cl15 Sb4 Rb12 54.6(4) . . ?
Cl15 Sb4 Cl13 89.6(6) . . ?
Cl8 Sb5 Cl8 90.1(4) 3_565 . ?
Cl8 Sb5 Cl8 90.1(4) 2_665 3_565 ?
Cl8 Sb5 Cl8 90.1(4) 2_665 . ?
Cl9 Sb5 Cl8 179.1(5) 3_565 . ?
Cl9 Sb5 Cl8 90.2(5) 3_565 3_565 ?
Cl9 Sb5 Cl8 90.8(5) 3_565 2_665 ?
Cl9 Sb5 Cl8 179.1(6) . 2_665 ?
Cl9 Sb5 Cl8 90.2(5) . . ?
Cl9 Sb5 Cl8 179.1(5) 2_665 3_565 ?
Cl9 Sb5 Cl8 90.2(5) 2_665 2_665 ?
Cl9 Sb5 Cl8 90.8(5) 2_665 . ?
Cl9 Sb5 Cl8 90.8(5) . 3_565 ?
Cl9 Sb5 Cl9 89.0(5) . 2_665 ?
Cl9 Sb5 Cl9 89.0(5) . 3_565 ?
Cl9 Sb5 Cl9 89.0(5) 3_565 2_665 ?
Cl17 Bi6 Cl17 140.1(18) 2_655 5_566 ?
Cl17 Bi6 Cl20 124.3(9) 5_566 2_655 ?
Cl17 Bi6 Cl20 124.3(9) 2_655 5_566 ?
Cl17 Bi6 Cl20 92.3(11) 2_655 2_655 ?
Cl17 Bi6 Cl20 92.3(11) 5_566 5_566 ?
Cl17 Bi6 Cl22 123.0(9) 2_655 3_565 ?
Cl17 Bi6 Cl22 54.4(9) 5_566 3_565 ?
Cl17 Bi6 Cl22 54.4(8) 2_655 6_656 ?
Cl17 Bi6 Cl22 123.0(9) 5_566 6_656 ?
Cl17 Bi6 Cl23 91.1(10) 5_566 4_556 ?
Cl17 Bi6 Cl23 91.1(10) 2_655 . ?
Cl17 Bi6 Cl23 53.7(8) 2_655 4_556 ?
Cl17 Bi6 Cl23 53.7(8) 5_566 . ?
Cl19 Bi6 Cl17 69.4(10) 3_565 2_655 ?
Cl19 Bi6 Cl17 69.4(10) 6_656 5_566 ?
Cl19 Bi6 Cl17 143.1(13) 6_656 2_655 ?
Cl19 Bi6 Cl17 143.1(13) 3_565 5_566 ?
Cl19 Bi6 Cl19 98.2(12) 6_656 3_565 ?
Cl19 Bi6 Cl20 54.2(8) 6_656 5_566 ?
Cl19 Bi6 Cl20 55.0(8) 3_565 5_566 ?
Cl19 Bi6 Cl20 54.2(8) 3_565 2_655 ?
Cl19 Bi6 Cl20 55.0(8) 6_656 2_655 ?
Cl19 Bi6 Cl22 92.9(10) 3_565 3_565 ?
Cl19 Bi6 Cl22 92.9(10) 6_656 6_656 ?
Cl19 Bi6 Cl22 91.3(10) 6_656 3_565 ?
Cl19 Bi6 Cl22 91.3(10) 3_565 6_656 ?
Cl19 Bi6 Cl23 123.6(8) 6_656 4_556 ?
Cl19 Bi6 Cl23 122.9(8) 6_656 . ?
Cl19 Bi6 Cl23 123.6(8) 3_565 . ?
Cl19 Bi6 Cl23 122.9(8) 3_565 4_556 ?
Cl20 Bi6 Cl20 55.6(13) 5_566 2_655 ?
Cl20 Bi6 Cl23 174.7(10) 2_655 . ?
Cl20 Bi6 Cl23 174.7(10) 5_566 4_556 ?
Cl20 Bi6 Cl23 119.1(8) 5_566 . ?
Cl20 Bi6 Cl23 119.1(8) 2_655 4_556 ?
Cl22 Bi6 Cl20 121.0(8) 3_565 2_655 ?
Cl22 Bi6 Cl20 65.4(10) 6_656 2_655 ?
Cl22 Bi6 Cl20 65.4(10) 3_565 5_566 ?
Cl22 Bi6 Cl20 121.0(8) 6_656 5_566 ?
Cl22 Bi6 Cl22 173.6(13) 3_565 6_656 ?
Cl22 Bi6 Cl23 53.7(9) 3_565 . ?
Cl22 Bi6 Cl23 119.9(7) 3_565 4_556 ?
Cl22 Bi6 Cl23 119.9(7) 6_656 . ?
Cl22 Bi6 Cl23 53.7(9) 6_656 4_556 ?
Cl23 Bi6 Cl23 66.2(11) 4_556 . ?
Cl24 Bi6 Cl17 68.9(11) 4_556 5_566 ?
Cl24 Bi6 Cl17 97.8(10) . 5_566 ?
Cl24 Bi6 Cl17 68.9(11) . 2_655 ?
Cl24 Bi6 Cl17 97.8(10) 4_556 2_655 ?
Cl24 Bi6 Cl19 141.1(14) . 6_656 ?
Cl24 Bi6 Cl19 69.7(11) 4_556 6_656 ?
Cl24 Bi6 Cl19 69.7(11) . 3_565 ?
Cl24 Bi6 Cl19 141.1(14) 4_556 3_565 ?
Cl24 Bi6 Cl20 123.8(10) . 2_655 ?
Cl24 Bi6 Cl20 91.4(12) . 5_566 ?
Cl24 Bi6 Cl20 123.8(10) 4_556 5_566 ?
Cl24 Bi6 Cl20 91.4(12) 4_556 2_655 ?
Cl24 Bi6 Cl22 123.2(10) 4_556 3_565 ?
Cl24 Bi6 Cl22 123.2(10) . 6_656 ?
Cl24 Bi6 Cl22 54.3(9) . 3_565 ?
Cl24 Bi6 Cl22 54.3(9) 4_556 6_656 ?
Cl24 Bi6 Cl23 92.1(11) 4_556 . ?
Cl24 Bi6 Cl23 54.0(10) . . ?
Cl24 Bi6 Cl23 54.0(10) 4_556 4_556 ?
Cl24 Bi6 Cl23 92.1(11) . 4_556 ?
Cl24 Bi6 Cl24 142(2) 4_556 . ?
Bi1 Rb1 Bi1 120.000(1) . 3_775 ?
Bi1 Rb1 Bi1 120.000(2) . 2_755 ?
Bi1 Rb1 Bi1 120.000(1) 3_775 2_755 ?
Bi1 Rb1 Rb4 65.23(3) 2_755 11_666 ?
Bi1 Rb1 Rb4 146.79(3) 3_775 12_656 ?
Bi1 Rb1 Rb4 146.79(3) 2_755 10_556 ?
Bi1 Rb1 Rb4 65.30(3) 3_775 11_666 ?
Bi1 Rb1 Rb4 146.79(3) . 11_666 ?
Bi1 Rb1 Rb4 65.30(3) 2_755 12_656 ?
Bi1 Rb1 Rb4 65.23(3) . 12_656 ?
Bi1 Rb1 Rb4 65.31(3) . 10_556 ?
Bi1 Rb1 Rb4 65.23(3) 3_775 10_556 ?
Rb4 Rb1 Rb4 92.87(4) 12_656 11_666 ?
Rb4 Rb1 Rb4 92.87(4) 10_556 12_656 ?
Rb4 Rb1 Rb4 92.87(4) 10_556 11_666 ?
Cl2 Rb1 Bi1 112.55(10) 12_766 . ?
Cl2 Rb1 Bi1 39.89(11) 3_775 3_775 ?
Cl2 Rb1 Bi1 39.89(11) 10_546 2_755 ?
Cl2 Rb1 Bi1 39.89(11) 12_766 3_775 ?
Cl2 Rb1 Bi1 39.89(11) . . ?
Cl2 Rb1 Bi1 112.56(11) 11_566 3_775 ?
Cl2 Rb1 Bi1 112.57(10) 3_775 . ?
Cl2 Rb1 Bi1 112.55(10) 3_775 2_755 ?
Cl2 Rb1 Bi1 112.55(10) 2_755 . ?
Cl2 Rb1 Bi1 112.57(11) 2_755 3_775 ?
Cl2 Rb1 Bi1 112.57(10) 12_766 2_755 ?
Cl2 Rb1 Bi1 39.89(11) 2_755 2_755 ?
Cl2 Rb1 Bi1 112.55(10) 10_546 3_775 ?
Cl2 Rb1 Bi1 112.57(10) . 2_755 ?
Cl2 Rb1 Bi1 112.55(10) . 3_775 ?
Cl2 Rb1 Bi1 112.57(10) 10_546 . ?
Cl2 Rb1 Bi1 112.55(10) 11_566 2_755 ?
Cl2 Rb1 Bi1 39.89(11) 11_566 . ?
Cl2 Rb1 Rb4 47.80(11) 11_566 10_556 ?
Cl2 Rb1 Rb4 91.72(11) 2_755 11_666 ?
Cl2 Rb1 Rb4 47.72(10) 11_566 12_656 ?
Cl2 Rb1 Rb4 106.90(11) 11_566 11_666 ?
Cl2 Rb1 Rb4 173.32(11) 2_755 10_556 ?
Cl2 Rb1 Rb4 47.72(10) 12_766 10_556 ?
Cl2 Rb1 Rb4 106.90(11) 12_766 12_656 ?
Cl2 Rb1 Rb4 173.32(11) 3_775 12_656 ?
Cl2 Rb1 Rb4 91.75(11) 2_755 12_656 ?
Cl2 Rb1 Rb4 106.90(11) 10_546 10_556 ?
Cl2 Rb1 Rb4 47.80(10) 12_766 11_666 ?
Cl2 Rb1 Rb4 47.72(11) 10_546 11_666 ?
Cl2 Rb1 Rb4 173.32(11) . 11_666 ?
Cl2 Rb1 Rb4 91.75(11) . 10_556 ?
Cl2 Rb1 Rb4 47.80(10) 10_546 12_656 ?
Cl2 Rb1 Rb4 91.72(11) . 12_656 ?
Cl2 Rb1 Rb4 91.72(11) 3_775 10_556 ?
Cl2 Rb1 Rb4 91.75(11) 3_775 11_666 ?
Cl2 Rb1 Cl2 79.8(2) 12_766 3_775 ?
Cl2 Rb1 Cl2 134.9(2) 12_766 2_755 ?
Cl2 Rb1 Cl2 83.28(16) 11_566 12_766 ?
Cl2 Rb1 Cl2 134.9(2) 11_566 3_775 ?
Cl2 Rb1 Cl2 83.28(16) . 2_755 ?
Cl2 Rb1 Cl2 83.28(16) 3_775 2_755 ?
Cl2 Rb1 Cl2 134.9(2) 10_546 . ?
Cl2 Rb1 Cl2 134.9(2) 10_546 3_775 ?
Cl2 Rb1 Cl2 83.28(16) 11_566 10_546 ?
Cl2 Rb1 Cl2 79.8(2) 10_546 2_755 ?
Cl2 Rb1 Cl2 83.28(16) 12_766 10_546 ?
Cl2 Rb1 Cl2 83.28(16) . 3_775 ?
Cl2 Rb1 Cl2 79.8(2) 11_566 . ?
Cl2 Rb1 Cl2 134.9(2) 12_766 . ?
Cl2 Rb1 Cl2 134.9(2) 11_566 2_755 ?
Bi2 Rb2 Rb3 180.0 10_446 . ?
Bi2 Rb2 Rb4 86.61(7) 10_446 12_656 ?
Rb3 Rb2 Rb4 93.39(7) . 12_656 ?
Cl1 Rb2 Bi2 130.47(12) . 10_446 ?
Cl1 Rb2 Bi2 130.47(12) 2_655 10_446 ?
Cl1 Rb2 Bi2 130.47(12) 3_665 10_446 ?
Cl1 Rb2 Rb3 49.53(12) 3_665 . ?
Cl1 Rb2 Rb3 49.53(12) 2_655 . ?
Cl1 Rb2 Rb3 49.53(12) . . ?
Cl1 Rb2 Rb4 126.85(13) 2_655 12_656 ?
Cl1 Rb2 Rb4 46.75(11) . 12_656 ?
Cl1 Rb2 Rb4 101.58(11) 3_665 12_656 ?
Cl1 Rb2 Cl1 82.42(18) . 2_655 ?
Cl1 Rb2 Cl1 82.43(18) 3_665 2_655 ?
Cl1 Rb2 Cl1 82.42(18) . 3_665 ?
Cl1 Rb2 Cl3 65.68(16) 3_665 10_446 ?
Cl1 Rb2 Cl3 65.09(14) . 11_566 ?
Cl1 Rb2 Cl3 136.3(2) . 10_446 ?
Cl1 Rb2 Cl3 65.68(15) . 12_656 ?
Cl1 Rb2 Cl3 65.09(14) 3_665 12_656 ?
Cl1 Rb2 Cl3 136.3(2) 3_665 11_566 ?
Cl1 Rb2 Cl3 136.3(2) 2_655 12_656 ?
Cl1 Rb2 Cl3 65.67(16) 2_655 11_566 ?
Cl1 Rb2 Cl3 65.09(14) 2_655 10_446 ?
Cl1 Rb2 Cl4 127.30(16) 2_655 10_446 ?
Cl1 Rb2 Cl4 127.30(15) 3_665 12_656 ?
Cl1 Rb2 Cl4 89.99(16) 3_665 10_446 ?
Cl1 Rb2 Cl4 148.17(16) 2_655 12_656 ?
Cl1 Rb2 Cl4 148.17(17) 3_665 11_566 ?
Cl1 Rb2 Cl4 89.99(15) . 12_656 ?
Cl1 Rb2 Cl4 89.99(15) 2_655 11_566 ?
Cl1 Rb2 Cl4 127.30(17) . 11_566 ?
Cl1 Rb2 Cl4 148.18(16) . 10_446 ?
Cl3 Rb2 Bi2 93.25(13) 12_656 10_446 ?
Cl3 Rb2 Bi2 93.25(13) 11_566 10_446 ?
Cl3 Rb2 Bi2 93.25(13) 10_446 10_446 ?
Cl3 Rb2 Rb3 86.75(13) 10_446 . ?
Cl3 Rb2 Rb3 86.75(13) 11_566 . ?
Cl3 Rb2 Rb3 86.75(13) 12_656 . ?
Cl3 Rb2 Rb4 77.50(11) 11_566 12_656 ?
Cl3 Rb2 Rb4 43.23(11) 12_656 12_656 ?
Cl3 Rb2 Rb4 162.77(11) 10_446 12_656 ?
Cl3 Rb2 Cl3 119.68(3) 12_656 11_566 ?
Cl3 Rb2 Cl3 119.68(3) 12_656 10_446 ?
Cl3 Rb2 Cl3 119.68(3) 11_566 10_446 ?
Cl4 Rb2 Bi2 41.62(12) 12_656 10_446 ?
Cl4 Rb2 Bi2 41.62(12) 11_566 10_446 ?
Cl4 Rb2 Bi2 41.62(12) 10_446 10_446 ?
Cl4 Rb2 Rb3 138.38(12) 10_446 . ?
Cl4 Rb2 Rb3 138.38(12) 11_566 . ?
Cl4 Rb2 Rb3 138.38(12) 12_656 . ?
Cl4 Rb2 Rb4 45.00(11) 12_656 12_656 ?
Cl4 Rb2 Rb4 107.59(14) 11_566 12_656 ?
Cl4 Rb2 Rb4 105.79(14) 10_446 12_656 ?
Cl4 Rb2 Cl3 64.36(16) 12_656 12_656 ?
Cl4 Rb2 Cl3 64.36(16) 11_566 11_566 ?
Cl4 Rb2 Cl3 83.06(18) 10_446 12_656 ?
Cl4 Rb2 Cl3 64.36(16) 10_446 10_446 ?
Cl4 Rb2 Cl3 83.06(18) 11_566 10_446 ?
Cl4 Rb2 Cl3 132.89(19) 11_566 12_656 ?
Cl4 Rb2 Cl3 132.89(19) 12_656 10_446 ?
Cl4 Rb2 Cl3 132.89(19) 10_446 11_566 ?
Cl4 Rb2 Cl3 83.06(18) 12_656 11_566 ?
Cl4 Rb2 Cl4 70.23(19) 12_656 10_446 ?
Cl4 Rb2 Cl4 70.23(18) 12_656 11_566 ?
Cl4 Rb2 Cl4 70.23(18) 10_446 11_566 ?
Bi3 Rb3 Rb2 180.0 . . ?
Bi3 Rb3 Rb4 86.69(7) . 3_665 ?
Rb2 Rb3 Rb4 93.31(7) . 3_665 ?
Cl1 Rb3 Bi3 130.67(13) 3_665 . ?
Cl1 Rb3 Bi3 130.67(13) . . ?
Cl1 Rb3 Bi3 130.67(12) 2_655 . ?
Cl1 Rb3 Rb2 49.33(13) 3_665 . ?
Cl1 Rb3 Rb2 49.33(12) 2_655 . ?
Cl1 Rb3 Rb2 49.33(13) . . ?
Cl1 Rb3 Rb4 46.86(11) . 3_665 ?
Cl1 Rb3 Rb4 101.47(11) 3_665 3_665 ?
Cl1 Rb3 Rb4 126.71(13) 2_655 3_665 ?
Cl1 Rb3 Cl1 82.12(19) . 3_665 ?
Cl1 Rb3 Cl1 82.12(19) 3_665 2_655 ?
Cl1 Rb3 Cl1 82.12(19) . 2_655 ?
Cl1 Rb3 Cl3 65.12(14) 3_665 3_665 ?
Cl1 Rb3 Cl3 65.12(14) 2_655 2_655 ?
Cl1 Rb3 Cl3 136.0(2) 3_665 . ?
Cl1 Rb3 Cl3 136.0(2) 2_655 3_665 ?
Cl1 Rb3 Cl3 65.65(16) . 3_665 ?
Cl1 Rb3 Cl3 65.66(16) 2_655 . ?
Cl1 Rb3 Cl3 136.0(2) . 2_655 ?
Cl1 Rb3 Cl3 65.66(16) 3_665 2_655 ?
Cl1 Rb3 Cl3 65.12(14) . . ?
Cl1 Rb3 Cl6 127.39(16) 2_655 2_655 ?
Cl1 Rb3 Cl6 148.26(17) 2_655 3_665 ?
Cl1 Rb3 Cl6 90.09(16) 2_655 . ?
Cl1 Rb3 Cl6 127.39(15) 3_665 3_665 ?
Cl1 Rb3 Cl6 148.26(17) 3_665 . ?
Cl1 Rb3 Cl6 148.27(16) . 2_655 ?
Cl1 Rb3 Cl6 90.09(16) . 3_665 ?
Cl1 Rb3 Cl6 127.38(17) . . ?
Cl1 Rb3 Cl6 90.09(16) 3_665 2_655 ?
Cl3 Rb3 Bi3 93.33(14) 3_665 . ?
Cl3 Rb3 Bi3 93.33(14) . . ?
Cl3 Rb3 Bi3 93.33(14) 2_655 . ?
Cl3 Rb3 Rb2 86.67(14) . . ?
Cl3 Rb3 Rb2 86.67(14) 3_665 . ?
Cl3 Rb3 Rb2 86.67(14) 2_655 . ?
Cl3 Rb3 Rb4 77.57(11) . 3_665 ?
Cl3 Rb3 Rb4 162.69(11) 2_655 3_665 ?
Cl3 Rb3 Rb4 43.16(11) 3_665 3_665 ?
Cl3 Rb3 Cl3 119.67(3) . 2_655 ?
Cl3 Rb3 Cl3 119.67(3) 3_665 2_655 ?
Cl3 Rb3 Cl3 119.67(3) 3_665 . ?
Cl6 Rb3 Bi3 41.72(12) 2_655 . ?
Cl6 Rb3 Bi3 41.72(12) 3_665 . ?
Cl6 Rb3 Bi3 41.72(12) . . ?
Cl6 Rb3 Rb2 138.28(12) 2_655 . ?
Cl6 Rb3 Rb2 138.28(12) 3_665 . ?
Cl6 Rb3 Rb2 138.28(12) . . ?
Cl6 Rb3 Rb4 107.73(14) . 3_665 ?
Cl6 Rb3 Rb4 105.87(14) 2_655 3_665 ?
Cl6 Rb3 Rb4 44.99(11) 3_665 3_665 ?
Cl6 Rb3 Cl3 83.12(19) 3_665 . ?
Cl6 Rb3 Cl3 64.35(16) 2_655 2_655 ?
Cl6 Rb3 Cl3 83.12(18) . 2_655 ?
Cl6 Rb3 Cl3 64.35(16) . . ?
Cl6 Rb3 Cl3 133.1(2) 3_665 2_655 ?
Cl6 Rb3 Cl3 83.12(18) 2_655 3_665 ?
Cl6 Rb3 Cl3 133.06(19) . 3_665 ?
Cl6 Rb3 Cl3 64.35(16) 3_665 3_665 ?
Cl6 Rb3 Cl3 133.05(19) 2_655 . ?
Cl6 Rb3 Cl6 70.39(19) . 2_655 ?
Cl6 Rb3 Cl6 70.39(19) 3_665 2_655 ?
Cl6 Rb3 Cl6 70.39(19) . 3_665 ?
Rb1 Rb4 Rb2 117.49(6) 1_455 10_556 ?
Rb1 Rb4 Rb3 117.45(6) 1_455 . ?
Rb1 Rb4 Rb4 56.79(3) 1_455 11_566 ?
Rb2 Rb4 Rb3 107.34(4) 10_556 . ?
Rb2 Rb4 Rb4 86.66(8) 10_556 11_566 ?
Rb3 Rb4 Rb4 86.64(8) . 11_566 ?
Cl1 Rb4 Rb1 76.82(11) 2_655 1_455 ?
Cl1 Rb4 Rb1 76.91(11) 12_666 1_455 ?
Cl1 Rb4 Rb2 46.02(13) 12_666 10_556 ?
Cl1 Rb4 Rb2 111.78(12) 2_655 10_556 ?
Cl1 Rb4 Rb3 46.13(12) 2_655 . ?
Cl1 Rb4 Rb3 111.87(12) 12_666 . ?
Cl1 Rb4 Rb4 43.81(12) 12_666 11_566 ?
Cl1 Rb4 Rb4 43.65(11) 2_655 11_566 ?
Cl1 Rb4 Cl1 82.79(16) 12_666 2_655 ?
Cl1 Rb4 Cl8 135.9(3) 2_655 . ?
Cl1 Rb4 Cl8 136.2(3) 12_666 . ?
Cl2 Rb4 Rb1 45.39(12) 3_675 1_455 ?
Cl2 Rb4 Rb1 45.39(11) 2_655 1_455 ?
Cl2 Rb4 Rb2 162.84(13) 2_655 10_556 ?
Cl2 Rb4 Rb2 85.81(11) 3_675 10_556 ?
Cl2 Rb4 Rb3 85.70(11) 2_655 . ?
Cl2 Rb4 Rb3 162.79(13) 3_675 . ?
Cl2 Rb4 Rb4 82.96(12) 2_655 11_566 ?
Cl2 Rb4 Rb4 83.04(12) 3_675 11_566 ?
Cl2 Rb4 Cl1 69.08(14) 3_675 12_666 ?
Cl2 Rb4 Cl1 119.12(17) 3_675 2_655 ?
Cl2 Rb4 Cl1 69.02(14) 2_655 2_655 ?
Cl2 Rb4 Cl1 119.21(17) 2_655 12_666 ?
Cl2 Rb4 Cl2 79.4(2) 3_675 2_655 ?
Cl2 Rb4 Cl8 72.7(2) 3_675 . ?
Cl2 Rb4 Cl8 72.5(3) 2_655 . ?
Cl3 Rb4 Rb1 138.03(15) . 1_455 ?
Cl3 Rb4 Rb2 53.57(18) . 10_556 ?
Cl3 Rb4 Rb3 53.89(17) . . ?
Cl3 Rb4 Rb4 81.24(15) . 11_566 ?
Cl3 Rb4 Cl1 71.89(19) . 12_666 ?
Cl3 Rb4 Cl1 72.10(19) . 2_655 ?
Cl3 Rb4 Cl2 137.2(2) . 2_655 ?
Cl3 Rb4 Cl2 137.0(2) . 3_675 ?
Cl3 Rb4 Cl4 72.7(2) . . ?
Cl3 Rb4 Cl6 72.9(2) . . ?
Cl3 Rb4 Cl8 130.7(2) . . ?
Cl4 Rb4 Rb1 136.42(14) . 1_455 ?
Cl4 Rb4 Rb2 47.86(15) . 10_556 ?
Cl4 Rb4 Rb3 105.86(14) . . ?
Cl4 Rb4 Rb4 134.51(16) . 11_566 ?
Cl4 Rb4 Cl1 144.30(17) . 2_655 ?
Cl4 Rb4 Cl1 92.06(19) . 12_666 ?
Cl4 Rb4 Cl2 91.16(18) . 3_675 ?
Cl4 Rb4 Cl2 140.29(18) . 2_655 ?
Cl4 Rb4 Cl6 71.9(2) . . ?
Cl4 Rb4 Cl8 67.8(3) . . ?
Cl6 Rb4 Rb1 136.29(15) . 1_455 ?
Cl6 Rb4 Rb2 105.96(15) . 10_556 ?
Cl6 Rb4 Rb3 47.74(15) . . ?
Cl6 Rb4 Rb4 134.36(15) . 11_566 ?
Cl6 Rb4 Cl1 144.31(18) . 12_666 ?
Cl6 Rb4 Cl1 92.05(18) . 2_655 ?
Cl6 Rb4 Cl2 140.28(19) . 3_675 ?
Cl6 Rb4 Cl2 91.03(19) . 2_655 ?
Cl6 Rb4 Cl8 67.6(3) . . ?
Cl8 Rb4 Rb1 91.26(19) . 1_455 ?
Cl8 Rb4 Rb2 111.4(3) . 10_556 ?
Cl8 Rb4 Rb3 111.0(3) . . ?
Cl8 Rb4 Rb4 148.06(19) . 11_566 ?
Bi2 Rb5 Bi3 117.79(8) . . ?
Bi2 Rb5 Rb4 80.39(6) . 2_765 ?
Bi2 Rb5 Rb6 58.93(6) . . ?
Bi3 Rb5 Rb4 161.29(8) . 2_765 ?
Bi3 Rb5 Rb6 58.87(7) . . ?
Rb6 Rb5 Rb4 139.17(8) . 2_765 ?
Cl2 Rb5 Bi2 119.65(11) . . ?
Cl2 Rb5 Bi3 119.63(12) . . ?
Cl2 Rb5 Rb4 41.75(10) . 2_765 ?
Cl2 Rb5 Rb6 164.19(14) . . ?
Cl2 Rb5 Cl4 117.40(17) . . ?
Cl2 Rb5 Cl6 117.38(18) . . ?
Cl3 Rb5 Bi2 95.89(17) . . ?
Cl3 Rb5 Bi3 96.18(18) . . ?
Cl3 Rb5 Rb4 76.43(16) . 2_765 ?
Cl3 Rb5 Rb6 102.73(15) . . ?
Cl3 Rb5 Cl2 61.45(15) . . ?
Cl3 Rb5 Cl4 65.29(18) . . ?
Cl3 Rb5 Cl4 89.2(2) . 2_765 ?
Cl3 Rb5 Cl5 130.1(2) . . ?
Cl3 Rb5 Cl6 89.5(2) . 3_665 ?
Cl3 Rb5 Cl6 65.46(18) . . ?
Cl3 Rb5 Cl7 130.3(2) . 3_665 ?
Cl4 Rb5 Bi2 39.58(11) 2_765 . ?
Cl4 Rb5 Bi2 39.19(11) . . ?
Cl4 Rb5 Bi3 95.94(14) . . ?
Cl4 Rb5 Bi3 157.33(15) 2_765 . ?
Cl4 Rb5 Rb4 41.15(11) 2_765 2_765 ?
Cl4 Rb5 Rb4 96.41(14) . 2_765 ?
Cl4 Rb5 Rb6 98.47(13) 2_765 . ?
Cl4 Rb5 Rb6 50.21(14) . . ?
Cl4 Rb5 Cl2 82.23(15) 2_765 . ?
Cl4 Rb5 Cl4 66.4(2) 2_765 . ?
Cl4 Rb5 Cl5 64.19(19) 2_765 . ?
Cl4 Rb5 Cl6 127.85(18) 2_765 . ?
Cl4 Rb5 Cl6 61.72(17) . . ?
Cl4 Rb5 Cl6 162.92(19) 2_765 3_665 ?
Cl4 Rb5 Cl7 127.8(2) 2_765 3_665 ?
Cl5 Rb5 Bi2 36.89(13) . . ?
Cl5 Rb5 Bi3 96.17(17) . . ?
Cl5 Rb5 Rb4 101.72(17) . 2_765 ?
Cl5 Rb5 Rb6 47.26(17) . . ?
Cl5 Rb5 Cl2 142.4(2) . . ?
Cl5 Rb5 Cl4 65.42(18) . . ?
Cl5 Rb5 Cl6 97.3(2) . . ?
Cl5 Rb5 Cl7 64.0(2) . 3_665 ?
Cl6 Rb5 Bi2 157.35(15) 3_665 . ?
Cl6 Rb5 Bi2 95.93(14) . . ?
Cl6 Rb5 Bi3 39.20(10) . . ?
Cl6 Rb5 Bi3 39.60(11) 3_665 . ?
Cl6 Rb5 Rb4 141.18(14) . 2_765 ?
Cl6 Rb5 Rb4 122.25(14) 3_665 2_765 ?
Cl6 Rb5 Rb6 50.18(14) . . ?
Cl6 Rb5 Rb6 98.43(14) 3_665 . ?
Cl6 Rb5 Cl2 82.19(15) 3_665 . ?
Cl6 Rb5 Cl4 127.87(19) 3_665 . ?
Cl6 Rb5 Cl5 127.8(2) 3_665 . ?
Cl6 Rb5 Cl6 66.4(2) 3_665 . ?
Cl6 Rb5 Cl7 64.24(19) 3_665 3_665 ?
Cl7 Rb5 Bi2 96.13(16) 3_665 . ?
Cl7 Rb5 Bi3 36.88(15) 3_665 . ?
Cl7 Rb5 Rb4 153.25(19) 3_665 2_765 ?
Cl7 Rb5 Rb6 47.16(17) 3_665 . ?
Cl7 Rb5 Cl2 142.4(2) 3_665 . ?
Cl7 Rb5 Cl4 97.3(2) 3_665 . ?
Cl7 Rb5 Cl6 65.4(2) 3_665 . ?
Bi3 Rb6 Bi2 114.10(10) . . ?
Cl4 Rb6 Bi2 38.54(11) . . ?
Cl4 Rb6 Bi3 95.70(15) . . ?
Cl4 Rb6 Cl5 59.18(17) . 3_675 ?
Cl4 Rb6 Cl7 122.5(2) . . ?
Cl4 Rb6 Cl10 167.6(2) . . ?
Cl4 Rb6 Cl11 117.9(2) . . ?
Cl5 Rb6 Bi2 35.88(12) 3_675 . ?
Cl5 Rb6 Bi2 35.94(14) . . ?
Cl5 Rb6 Bi3 95.32(18) . . ?
Cl5 Rb6 Bi3 149.88(17) 3_675 . ?
Cl5 Rb6 Cl4 66.80(19) . . ?
Cl5 Rb6 Cl5 60.9(3) . 3_675 ?
Cl5 Rb6 Cl6 99.8(2) . . ?
Cl5 Rb6 Cl7 126.0(2) . . ?
Cl5 Rb6 Cl7 173.1(3) 3_675 . ?
Cl5 Rb6 Cl8 128.6(3) . . ?
Cl5 Rb6 Cl10 123.3(3) . . ?
Cl5 Rb6 Cl11 91.5(3) . . ?
Cl5 Rb6 Cl12 63.6(2) . . ?
Cl6 Rb6 Bi2 95.66(15) . . ?
Cl6 Rb6 Bi3 38.61(11) . . ?
Cl6 Rb6 Cl4 63.31(18) . . ?
Cl6 Rb6 Cl5 122.4(2) . 3_675 ?
Cl6 Rb6 Cl7 59.35(18) . . ?
Cl6 Rb6 Cl10 117.9(3) . . ?
Cl6 Rb6 Cl11 167.7(3) . . ?
Cl7 Rb6 Bi2 149.93(18) . . ?
Cl7 Rb6 Bi2 95.4(2) 3_665 . ?
Cl7 Rb6 Bi3 35.97(16) 3_665 . ?
Cl7 Rb6 Bi3 35.92(14) . . ?
Cl7 Rb6 Cl4 100.0(2) 3_665 . ?
Cl7 Rb6 Cl5 126.0(2) 3_665 3_675 ?
Cl7 Rb6 Cl5 65.1(3) 3_665 . ?
Cl7 Rb6 Cl6 66.96(19) 3_665 . ?
Cl7 Rb6 Cl7 60.9(3) 3_665 . ?
Cl7 Rb6 Cl8 128.6(3) 3_665 . ?
Cl7 Rb6 Cl10 91.4(3) 3_665 . ?
Cl7 Rb6 Cl11 123.0(3) 3_665 . ?
Cl7 Rb6 Cl12 63.5(2) 3_665 . ?
Cl8 Rb6 Bi2 95.0(2) . . ?
Cl8 Rb6 Bi3 94.9(2) . . ?
Cl8 Rb6 Cl4 62.1(2) . . ?
Cl8 Rb6 Cl5 87.7(3) . 3_675 ?
Cl8 Rb6 Cl6 62.0(2) . . ?
Cl8 Rb6 Cl7 87.7(3) . . ?
Cl8 Rb6 Cl10 106.8(3) . . ?
Cl8 Rb6 Cl11 107.0(3) . . ?
Cl10 Rb6 Bi2 145.6(2) . . ?
Cl10 Rb6 Bi3 90.7(2) . . ?
Cl10 Rb6 Cl5 117.3(3) . 3_675 ?
Cl10 Rb6 Cl7 59.3(2) . . ?
Cl11 Rb6 Bi2 90.7(2) . . ?
Cl11 Rb6 Bi3 145.5(2) . . ?
Cl11 Rb6 Cl5 59.5(2) . 3_675 ?
Cl11 Rb6 Cl7 117.2(3) . . ?
Cl11 Rb6 Cl10 58.0(3) . . ?
Cl12 Rb6 Bi2 93.7(2) . . ?
Cl12 Rb6 Bi3 93.7(2) . . ?
Cl12 Rb6 Cl4 130.1(2) . . ?
Cl12 Rb6 Cl5 91.6(3) . 3_675 ?
Cl12 Rb6 Cl6 130.2(2) . . ?
Cl12 Rb6 Cl7 91.5(3) . . ?
Cl12 Rb6 Cl8 164.1(3) . . ?
Cl12 Rb6 Cl10 59.8(3) . . ?
Cl12 Rb6 Cl11 59.6(3) . . ?
Cl5 Rb7 Cl5 62.0(2) 2_765 3_675 ?
Cl5 Rb7 Cl5 62.0(2) 2_765 . ?
Cl5 Rb7 Cl5 62.0(2) . 3_675 ?
Cl5 Rb7 Cl11 123.5(3) 2_765 . ?
Cl5 Rb7 Cl11 61.52(19) . 2_765 ?
Cl5 Rb7 Cl11 89.4(3) . . ?
Cl5 Rb7 Cl11 123.5(3) . 3_675 ?
Cl5 Rb7 Cl11 89.4(3) 2_765 2_765 ?
Cl5 Rb7 Cl11 89.4(3) 3_675 3_675 ?
Cl5 Rb7 Cl11 123.5(3) 3_675 2_765 ?
Cl5 Rb7 Cl11 61.52(19) 2_765 3_675 ?
Cl5 Rb7 Cl11 61.52(19) 3_675 . ?
Cl5 Rb7 Cl12 60.44(18) 2_765 2_765 ?
Cl5 Rb7 Cl12 92.3(3) 3_675 . ?
Cl5 Rb7 Cl12 122.4(3) 2_765 . ?
Cl5 Rb7 Cl12 60.44(18) . . ?
Cl5 Rb7 Cl12 122.4(3) 3_675 2_765 ?
Cl5 Rb7 Cl12 122.4(3) . 3_675 ?
Cl5 Rb7 Cl12 92.3(3) 2_765 3_675 ?
Cl5 Rb7 Cl12 92.3(3) . 2_765 ?
Cl5 Rb7 Cl12 60.44(18) 3_675 3_675 ?
Cl5 Rb7 Cl15 176.9(3) 3_675 2_765 ?
Cl5 Rb7 Cl15 176.9(3) . 3_675 ?
Cl5 Rb7 Cl15 121.0(3) . 2_765 ?
Cl5 Rb7 Cl15 121.0(4) 2_765 3_675 ?
Cl5 Rb7 Cl15 119.6(4) 2_765 2_765 ?
Cl5 Rb7 Cl15 119.6(3) 3_675 3_675 ?
Cl5 Rb7 Cl15 121.0(3) 3_675 . ?
Cl5 Rb7 Cl15 176.9(4) 2_765 . ?
Cl5 Rb7 Cl15 119.6(3) . . ?
Cl11 Rb7 Cl11 119.93(3) . 2_765 ?
Cl11 Rb7 Cl11 119.93(2) . 3_675 ?
Cl11 Rb7 Cl11 119.93(3) 3_675 2_765 ?
Cl11 Rb7 Cl12 58.1(3) . . ?
Cl11 Rb7 Cl12 61.9(4) 2_765 . ?
Cl11 Rb7 Cl12 58.1(3) 3_675 3_675 ?
Cl11 Rb7 Cl12 61.9(4) 3_675 2_765 ?
Cl11 Rb7 Cl12 176.0(3) 2_765 3_675 ?
Cl11 Rb7 Cl12 61.9(4) . 3_675 ?
Cl11 Rb7 Cl12 176.0(3) 3_675 . ?
Cl11 Rb7 Cl12 58.1(4) 2_765 2_765 ?
Cl11 Rb7 Cl12 176.0(3) . 2_765 ?
Cl11 Rb7 Cl15 89.3(4) . 3_675 ?
Cl11 Rb7 Cl15 116.9(4) 3_675 . ?
Cl11 Rb7 Cl15 89.3(4) 3_675 2_765 ?
Cl11 Rb7 Cl15 59.5(3) . . ?
Cl11 Rb7 Cl15 116.9(4) 2_765 3_675 ?
Cl11 Rb7 Cl15 116.9(4) . 2_765 ?
Cl11 Rb7 Cl15 89.3(4) 2_765 . ?
Cl11 Rb7 Cl15 59.5(3) 3_675 3_675 ?
Cl11 Rb7 Cl15 59.5(3) 2_765 2_765 ?
Cl12 Rb7 Cl12 119.88(2) 2_765 . ?
Cl12 Rb7 Cl12 119.88(3) . 3_675 ?
Cl12 Rb7 Cl12 119.88(3) 2_765 3_675 ?
Cl12 Rb7 Cl15 116.6(4) 2_765 . ?
Cl12 Rb7 Cl15 59.2(3) 2_765 2_765 ?
Cl12 Rb7 Cl15 116.6(4) 3_675 2_765 ?
Cl12 Rb7 Cl15 59.2(3) 3_675 3_675 ?
Cl12 Rb7 Cl15 88.9(4) 3_675 . ?
Cl12 Rb7 Cl15 88.9(4) 2_765 3_675 ?
Cl12 Rb7 Cl15 116.6(4) . 3_675 ?
Cl12 Rb7 Cl15 88.9(4) . 2_765 ?
Cl12 Rb7 Cl15 59.2(3) . . ?
Cl15 Rb7 Cl15 57.4(4) . 2_765 ?
Cl15 Rb7 Cl15 57.4(4) . 3_675 ?
Cl15 Rb7 Cl15 57.4(4) 3_675 2_765 ?
Cl7 Rb8 Cl7 62.0(3) . 3_665 ?
Cl7 Rb8 Cl7 62.0(3) . 2_655 ?
Cl7 Rb8 Cl7 62.0(3) 2_655 3_665 ?
Cl7 Rb8 Cl10 61.5(2) 3_665 3_665 ?
Cl7 Rb8 Cl10 61.5(2) . . ?
Cl7 Rb8 Cl10 123.5(3) . 3_665 ?
Cl7 Rb8 Cl10 89.5(3) 3_665 . ?
Cl7 Rb8 Cl10 61.5(2) 2_655 2_655 ?
Cl7 Rb8 Cl10 123.5(3) 2_655 . ?
Cl7 Rb8 Cl10 123.5(3) 3_665 2_655 ?
Cl7 Rb8 Cl10 89.5(3) . 2_655 ?
Cl7 Rb8 Cl10 89.5(3) 2_655 3_665 ?
Cl7 Rb8 Cl12 122.3(3) . 3_665 ?
Cl7 Rb8 Cl12 60.34(19) 3_665 . ?
Cl7 Rb8 Cl12 92.3(3) . . ?
Cl7 Rb8 Cl12 122.3(3) 2_655 . ?
Cl7 Rb8 Cl12 122.3(3) 3_665 2_655 ?
Cl7 Rb8 Cl12 60.33(19) . 2_655 ?
Cl7 Rb8 Cl12 92.3(3) 2_655 2_655 ?
Cl7 Rb8 Cl12 60.34(19) 2_655 3_665 ?
Cl7 Rb8 Cl12 92.3(3) 3_665 3_665 ?
Cl7 Rb8 Cl14 177.0(4) 3_665 2_655 ?
Cl7 Rb8 Cl14 121.0(4) 3_665 3_665 ?
Cl7 Rb8 Cl14 119.2(4) 3_665 . ?
Cl7 Rb8 Cl14 119.2(3) 2_655 3_665 ?
Cl7 Rb8 Cl14 121.0(4) 2_655 2_655 ?
Cl7 Rb8 Cl14 119.2(4) . 2_655 ?
Cl7 Rb8 Cl14 177.0(4) . 3_665 ?
Cl7 Rb8 Cl14 121.0(3) . . ?
Cl7 Rb8 Cl14 177.0(4) 2_655 . ?
Cl10 Rb8 Cl10 119.93(3) 2_655 . ?
Cl10 Rb8 Cl10 119.928(18) 3_665 2_655 ?
Cl10 Rb8 Cl10 119.93(3) 3_665 . ?
Cl10 Rb8 Cl12 58.3(4) . . ?
Cl10 Rb8 Cl12 61.7(4) 2_655 3_665 ?
Cl10 Rb8 Cl12 176.2(3) . 3_665 ?
Cl10 Rb8 Cl12 58.3(4) 2_655 2_655 ?
Cl10 Rb8 Cl12 176.2(3) 2_655 . ?
Cl10 Rb8 Cl12 58.3(4) 3_665 3_665 ?
Cl10 Rb8 Cl12 176.2(3) 3_665 2_655 ?
Cl10 Rb8 Cl12 61.7(4) . 2_655 ?
Cl10 Rb8 Cl12 61.7(4) 3_665 . ?
Cl10 Rb8 Cl14 59.6(4) 3_665 3_665 ?
Cl10 Rb8 Cl14 117.3(4) 2_655 . ?
Cl10 Rb8 Cl14 88.9(4) . 2_655 ?
Cl10 Rb8 Cl14 88.9(4) 3_665 . ?
Cl10 Rb8 Cl14 59.6(3) 2_655 2_655 ?
Cl10 Rb8 Cl14 117.3(4) 3_665 2_655 ?
Cl10 Rb8 Cl14 59.6(3) . . ?
Cl10 Rb8 Cl14 88.9(4) 2_655 3_665 ?
Cl10 Rb8 Cl14 117.3(4) . 3_665 ?
Cl12 Rb8 Cl12 119.89(2) 3_665 . ?
Cl12 Rb8 Cl12 119.89(2) . 2_655 ?
Cl12 Rb8 Cl12 119.89(2) 3_665 2_655 ?
Cl12 Rb8 Cl14 58.9(3) 3_665 3_665 ?
Cl12 Rb8 Cl14 89.2(4) 3_665 2_655 ?
Cl12 Rb8 Cl14 116.6(4) 3_665 . ?
Cl12 Rb8 Cl14 116.6(4) . 2_655 ?
Cl12 Rb8 Cl14 58.9(3) . . ?
Cl12 Rb8 Cl14 116.6(4) 2_655 3_665 ?
Cl12 Rb8 Cl14 89.2(4) 2_655 . ?
Cl12 Rb8 Cl14 58.9(3) 2_655 2_655 ?
Cl12 Rb8 Cl14 89.2(4) . 3_665 ?
Cl14 Rb8 Cl14 57.7(5) 3_665 2_655 ?
Cl14 Rb8 Cl14 57.7(5) . 3_665 ?
Cl14 Rb8 Cl14 57.7(5) . 2_655 ?
Cl9 Rb9 Cl9 52.9(3) 3_565 . ?
Cl9 Rb9 Cl9 52.9(3) 3_565 2_665 ?
Cl9 Rb9 Cl9 52.9(3) 2_665 . ?
Cl9 Rb9 Cl10 111.7(3) 2_665 3_565 ?
Cl9 Rb9 Cl10 58.8(3) 2_665 2_665 ?
Cl9 Rb9 Cl10 111.7(3) . 2_665 ?
Cl9 Rb9 Cl10 58.8(2) . . ?
Cl9 Rb9 Cl10 85.3(4) 3_565 2_665 ?
Cl9 Rb9 Cl10 111.7(3) 3_565 . ?
Cl9 Rb9 Cl10 58.8(3) 3_565 3_565 ?
Cl9 Rb9 Cl10 85.3(4) . 3_565 ?
Cl9 Rb9 Cl10 85.2(4) 2_665 . ?
Cl9 Rb9 Cl11 59.0(3) . 3_565 ?
Cl9 Rb9 Cl11 111.9(3) 3_565 . ?
Cl9 Rb9 Cl11 59.0(3) 2_665 . ?
Cl9 Rb9 Cl11 84.7(4) . . ?
Cl9 Rb9 Cl11 59.0(3) 3_565 2_665 ?
Cl9 Rb9 Cl11 111.8(3) . 2_665 ?
Cl9 Rb9 Cl11 84.7(4) 2_665 2_665 ?
Cl9 Rb9 Cl11 84.7(4) 3_565 3_565 ?
Cl9 Rb9 Cl11 111.8(3) 2_665 3_565 ?
Cl10 Rb9 Cl10 119.20(5) 2_665 3_565 ?
Cl10 Rb9 Cl10 119.20(6) 2_665 . ?
Cl10 Rb9 Cl10 119.20(6) 3_565 . ?
Cl10 Rb9 Cl11 57.5(4) . . ?
Cl10 Rb9 Cl11 61.9(4) 2_665 . ?
Cl10 Rb9 Cl11 57.5(4) 3_565 3_565 ?
Cl10 Rb9 Cl11 57.5(4) 2_665 2_665 ?
Cl10 Rb9 Cl11 169.4(3) 3_565 . ?
Cl10 Rb9 Cl11 169.4(3) . 2_665 ?
Cl10 Rb9 Cl11 61.9(4) . 3_565 ?
Cl10 Rb9 Cl11 169.4(3) 2_665 3_565 ?
Cl10 Rb9 Cl11 61.9(4) 3_565 2_665 ?
Cl11 Rb9 Cl11 119.18(6) 2_665 3_565 ?
Cl11 Rb9 Cl11 119.18(6) 2_665 . ?
Cl11 Rb9 Cl11 119.18(6) . 3_565 ?
Cl13 Rb9 Cl9 121.0(4) 3_565 3_565 ?
Cl13 Rb9 Cl9 121.0(4) 2_665 2_665 ?
Cl13 Rb9 Cl9 172.9(4) 3_565 2_665 ?
Cl13 Rb9 Cl9 121.3(4) 2_665 3_565 ?
Cl13 Rb9 Cl9 121.3(4) 3_565 . ?
Cl13 Rb9 Cl9 121.3(4) . 2_665 ?
Cl13 Rb9 Cl9 172.9(4) 2_665 . ?
Cl13 Rb9 Cl9 172.9(4) . 3_565 ?
Cl13 Rb9 Cl9 121.0(4) . . ?
Cl13 Rb9 Cl10 94.7(4) . 2_665 ?
Cl13 Rb9 Cl10 94.7(4) 2_665 3_565 ?
Cl13 Rb9 Cl10 62.2(4) . . ?
Cl13 Rb9 Cl10 94.7(4) 3_565 . ?
Cl13 Rb9 Cl10 62.2(4) 3_565 3_565 ?
Cl13 Rb9 Cl10 126.6(4) . 3_565 ?
Cl13 Rb9 Cl10 126.6(4) 2_665 . ?
Cl13 Rb9 Cl10 126.6(4) 3_565 2_665 ?
Cl13 Rb9 Cl10 62.2(4) 2_665 2_665 ?
Cl13 Rb9 Cl11 126.7(4) 2_665 3_565 ?
Cl13 Rb9 Cl11 62.2(4) 2_665 2_665 ?
Cl13 Rb9 Cl11 94.8(4) . 3_565 ?
Cl13 Rb9 Cl11 126.7(4) . 2_665 ?
Cl13 Rb9 Cl11 94.8(4) 2_665 . ?
Cl13 Rb9 Cl11 62.2(4) . . ?
Cl13 Rb9 Cl11 94.8(4) 3_565 2_665 ?
Cl13 Rb9 Cl11 62.2(4) 3_565 3_565 ?
Cl13 Rb9 Cl11 126.7(4) 3_565 . ?
Cl13 Rb9 Cl13 64.5(5) 2_665 3_565 ?
Cl13 Rb9 Cl13 64.5(5) . 2_665 ?
Cl13 Rb9 Cl13 64.5(5) . 3_565 ?
Cl10 Rb10 Cl11 63.7(3) 3_665 2_765 ?
Cl10 Rb10 Cl14 91.8(4) 3_665 . ?
Cl10 Rb10 Cl15 124.8(4) 3_665 . ?
Cl10 Rb10 Cl15 124.0(4) 3_665 2_765 ?
Cl11 Rb10 Cl14 124.8(4) 2_765 . ?
Cl11 Rb10 Cl15 91.4(4) 2_765 . ?
Cl11 Rb10 Cl15 60.3(3) 2_765 2_765 ?
Cl12 Rb10 Cl10 63.7(3) . 3_665 ?
Cl12 Rb10 Cl11 63.7(3) . 2_765 ?
Cl12 Rb10 Cl14 61.2(4) . . ?
Cl12 Rb10 Cl15 91.7(3) . 2_765 ?
Cl12 Rb10 Cl15 61.2(3) . . ?
Cl14 Rb10 Cl15 120.4(4) . 2_765 ?
Cl14 Rb10 Cl15 62.0(5) . . ?
Cl15 Rb10 Cl15 58.5(6) . 2_765 ?
Cl16 Rb10 Cl10 146.0(6) . 3_665 ?
Cl16 Rb10 Cl11 147.2(6) . 2_765 ?
Cl16 Rb10 Cl12 110.9(6) . . ?
Cl16 Rb10 Cl14 60.1(6) . . ?
Cl16 Rb10 Cl15 61.1(6) . . ?
Cl16 Rb10 Cl15 88.6(6) . 2_765 ?
Cl16 Rb10 Cl18 56.6(8) . 2_765 ?
Cl17 Rb10 Cl10 121.3(7) . 3_665 ?
Cl17 Rb10 Cl11 172.5(6) . 2_765 ?
Cl17 Rb10 Cl12 123.0(7) . . ?
Cl17 Rb10 Cl14 61.9(7) . . ?
Cl17 Rb10 Cl15 89.6(7) . . ?
Cl17 Rb10 Cl15 114.4(6) . 2_765 ?
Cl17 Rb10 Cl16 30.5(8) . . ?
Cl17 Rb10 Cl18 63.9(8) . 2_765 ?
Cl17 Rb10 Cl21 29.8(8) . 3_665 ?
Cl17 Rb10 Cl24 51.6(9) . 3_665 ?
Cl18 Rb10 Cl10 145.1(6) 2_765 3_665 ?
Cl18 Rb10 Cl11 108.8(6) 2_765 2_765 ?
Cl18 Rb10 Cl12 146.9(6) 2_765 . ?
Cl18 Rb10 Cl14 116.7(6) 2_765 . ?
Cl18 Rb10 Cl15 59.8(6) 2_765 2_765 ?
Cl18 Rb10 Cl15 88.0(6) 2_765 . ?
Cl19 Rb10 Cl10 172.3(6) 2_765 3_665 ?
Cl19 Rb10 Cl11 122.3(7) 2_765 2_765 ?
Cl19 Rb10 Cl12 122.7(6) 2_765 . ?
Cl19 Rb10 Cl14 88.1(7) 2_765 . ?
Cl19 Rb10 Cl15 62.2(7) 2_765 2_765 ?
Cl19 Rb10 Cl15 61.7(6) 2_765 . ?
Cl19 Rb10 Cl16 30.4(8) 2_765 . ?
Cl19 Rb10 Cl17 52.2(8) 2_765 . ?
Cl19 Rb10 Cl18 31.3(8) 2_765 2_765 ?
Cl19 Rb10 Cl21 62.8(7) 2_765 3_665 ?
Cl19 Rb10 Cl24 51.9(9) 2_765 3_665 ?
Cl21 Rb10 Cl10 109.4(5) 3_665 3_665 ?
Cl21 Rb10 Cl11 145.6(5) 3_665 2_765 ?
Cl21 Rb10 Cl12 146.8(6) 3_665 . ?
Cl21 Rb10 Cl14 87.8(6) 3_665 . ?
Cl21 Rb10 Cl15 116.3(5) 3_665 . ?
Cl21 Rb10 Cl15 115.7(6) 3_665 2_765 ?
Cl21 Rb10 Cl16 55.2(7) 3_665 . ?
Cl21 Rb10 Cl18 56.0(7) 3_665 2_765 ?
Cl24 Rb10 Cl10 121.5(7) 3_665 3_665 ?
Cl24 Rb10 Cl11 121.5(7) 3_665 2_765 ?
Cl24 Rb10 Cl12 173.6(6) 3_665 . ?
Cl24 Rb10 Cl14 113.5(7) 3_665 . ?
Cl24 Rb10 Cl15 113.6(7) 3_665 . ?
Cl24 Rb10 Cl15 88.2(8) 3_665 2_765 ?
Cl24 Rb10 Cl16 62.7(8) 3_665 . ?
Cl24 Rb10 Cl18 30.4(9) 3_665 2_765 ?
Cl24 Rb10 Cl21 30.2(8) 3_665 3_665 ?
Rb11 Rb11 Rb11 60.00(3) 2_765 3_675 ?
Rb11 Rb11 Cl15 48.9(8) 2_765 2_765 ?
Rb11 Rb11 Cl15 84.4(13) 3_675 2_765 ?
Rb11 Rb11 Cl15 119.7(8) 2_765 . ?
Rb11 Rb11 Cl15 116.1(10) 3_675 . ?
Rb11 Rb11 Cl16 115(2) 2_765 . ?
Rb11 Rb11 Cl16 171.9(14) 3_675 . ?
Rb11 Rb11 Cl18 164(2) 2_765 . ?
Rb11 Rb11 Cl18 105(2) 3_675 . ?
Rb11 Rb11 Cl19 84(2) 2_765 2_765 ?
Rb11 Rb11 Cl19 35.3(17) 3_675 3_675 ?
Rb11 Rb11 Cl19 131(2) 2_765 . ?
Rb11 Rb11 Cl19 26.6(17) 2_765 3_675 ?
Rb11 Rb11 Cl19 143(2) 3_675 2_765 ?
Rb11 Rb11 Cl19 72(2) 3_675 . ?
Rb11 Rb11 Cl20 107.7(14) 2_765 . ?
Rb11 Rb11 Cl20 102.0(13) 3_675 6_766 ?
Rb11 Rb11 Cl20 126.2(6) 3_675 . ?
Rb11 Rb11 Cl20 101.7(14) 3_675 4_556 ?
Rb11 Rb11 Cl20 61.7(13) 2_765 6_766 ?
Rb11 Rb11 Cl20 126.5(6) 2_765 4_556 ?
Cl15 Rb11 Cl15 71.0(6) . 2_765 ?
Cl15 Rb11 Cl16 71.8(6) . . ?
Cl15 Rb11 Cl18 70.8(7) . . ?
Cl15 Rb11 Cl19 130.7(7) . 3_675 ?
Cl15 Rb11 Cl20 136.2(9) . 6_766 ?
Cl15 Rb11 Cl20 113.4(8) . 4_556 ?
Cl15 Rb11 Cl20 114.5(8) . . ?
Cl16 Rb11 Cl15 97.0(8) . 2_765 ?
Cl16 Rb11 Cl18 78.8(9) . . ?
Cl16 Rb11 Cl20 70.0(8) . 6_766 ?
Cl18 Rb11 Cl15 141.0(6) . 2_765 ?
Cl18 Rb11 Cl20 120.4(7) . 6_766 ?
Cl19 Rb11 Cl15 138.9(9) . 2_765 ?
Cl19 Rb11 Cl15 78.6(10) 2_765 2_765 ?
Cl19 Rb11 Cl15 67.8(7) 3_675 2_765 ?
Cl19 Rb11 Cl15 89.1(10) . . ?
Cl19 Rb11 Cl15 89.4(9) 2_765 . ?
Cl19 Rb11 Cl16 110.7(12) . . ?
Cl19 Rb11 Cl16 31.2(11) 2_765 . ?
Cl19 Rb11 Cl16 138.3(11) 3_675 . ?
Cl19 Rb11 Cl18 33.1(11) . . ?
Cl19 Rb11 Cl18 109.0(12) 2_765 . ?
Cl19 Rb11 Cl18 137.5(10) 3_675 . ?
Cl19 Rb11 Cl19 107.4(7) 2_765 3_675 ?
Cl19 Rb11 Cl19 138.5(8) 2_765 . ?
Cl19 Rb11 Cl19 104.8(6) . 3_675 ?
Cl19 Rb11 Cl20 52.1(9) 2_765 . ?
Cl19 Rb11 Cl20 91.2(10) 2_765 4_556 ?
Cl19 Rb11 Cl20 46.9(9) 2_765 6_766 ?
Cl19 Rb11 Cl20 124.0(8) . 6_766 ?
Cl19 Rb11 Cl20 72.4(8) 3_675 6_766 ?
Cl19 Rb11 Cl20 52.1(9) . 4_556 ?
Cl19 Rb11 Cl20 91.5(10) . . ?
Cl20 Rb11 Cl15 129.2(9) . 2_765 ?
Cl20 Rb11 Cl15 168.9(9) 4_556 2_765 ?
Cl20 Rb11 Cl15 93.2(7) 6_766 2_765 ?
Cl20 Rb11 Cl16 47.3(7) . . ?
Cl20 Rb11 Cl16 75.7(8) 4_556 . ?
Cl20 Rb11 Cl18 75.4(8) . . ?
Cl20 Rb11 Cl18 46.6(7) 4_556 . ?
Cl20 Rb11 Cl19 112.2(8) 4_556 3_675 ?
Cl20 Rb11 Cl19 112.2(9) . 3_675 ?
Cl20 Rb11 Cl20 39.9(11) . 4_556 ?
Cl20 Rb11 Cl20 76.6(9) 4_556 6_766 ?
Cl20 Rb11 Cl20 46.1(10) . 6_766 ?
Rb14 Rb12 Cl13 140.5(5) . . ?
Rb14 Rb12 Cl14 139.2(5) . . ?
Rb14 Rb12 Cl16 85.6(6) . . ?
Rb14 Rb12 Cl18 86.9(7) . . ?
Rb14 Rb12 Cl20 48.5(7) . 4_556 ?
Rb14 Rb12 Cl20 48.1(7) . . ?
Rb14 Rb12 Cl21 86.7(8) . . ?
Rb14 Rb12 Cl22 48.5(4) . 4_556 ?
Rb14 Rb12 Cl22 49.3(4) . . ?
Rb14 Rb12 Cl23 49.1(6) . . ?
Rb14 Rb12 Cl23 48.4(6) . 4_556 ?
Cl13 Rb12 Cl14 68.1(5) . . ?
Cl13 Rb12 Cl22 153.6(7) . 4_556 ?
Cl16 Rb12 Cl13 133.8(7) . . ?
Cl16 Rb12 Cl14 73.0(7) . . ?
Cl16 Rb12 Cl20 84.0(8) . 4_556 ?
Cl16 Rb12 Cl20 49.8(8) . . ?
Cl16 Rb12 Cl21 117.6(10) . . ?
Cl16 Rb12 Cl22 130.3(7) . . ?
Cl16 Rb12 Cl22 48.2(8) . 4_556 ?
Cl16 Rb12 Cl23 129.4(7) . . ?
Cl16 Rb12 Cl23 81.3(9) . 4_556 ?
Cl18 Rb12 Cl13 74.3(8) . . ?
Cl18 Rb12 Cl14 133.9(7) . . ?
Cl18 Rb12 Cl16 120.8(10) . . ?
Cl18 Rb12 Cl20 83.9(9) . . ?
Cl18 Rb12 Cl20 49.8(8) . 4_556 ?
Cl18 Rb12 Cl21 120.5(10) . . ?
Cl18 Rb12 Cl22 49.4(8) . . ?
Cl18 Rb12 Cl22 130.2(8) . 4_556 ?
Cl18 Rb12 Cl23 83.1(9) . . ?
Cl18 Rb12 Cl23 130.5(8) . 4_556 ?
Cl20 Rb12 Cl13 124.1(6) 4_556 . ?
Cl20 Rb12 Cl13 154.7(7) . . ?
Cl20 Rb12 Cl14 122.8(6) . . ?
Cl20 Rb12 Cl14 153.4(7) 4_556 . ?
Cl20 Rb12 Cl20 36.2(10) 4_556 . ?
Cl20 Rb12 Cl22 52.0(8) 4_556 . ?
Cl20 Rb12 Cl22 81.0(7) 4_556 4_556 ?
Cl20 Rb12 Cl22 51.4(8) . 4_556 ?
Cl20 Rb12 Cl22 81.3(7) . . ?
Cl20 Rb12 Cl23 80.9(7) 4_556 . ?
Cl20 Rb12 Cl23 96.3(6) 4_556 4_556 ?
Cl20 Rb12 Cl23 79.9(7) . 4_556 ?
Cl21 Rb12 Cl13 74.2(7) . . ?
Cl21 Rb12 Cl14 73.8(7) . . ?
Cl21 Rb12 Cl20 130.3(8) . 4_556 ?
Cl21 Rb12 Cl20 129.3(8) . . ?
Cl21 Rb12 Cl22 83.1(8) . 4_556 ?
Cl21 Rb12 Cl22 84.2(8) . . ?
Cl21 Rb12 Cl23 50.3(8) . . ?
Cl21 Rb12 Cl23 49.9(8) . 4_556 ?
Cl22 Rb12 Cl13 93.7(5) . . ?
Cl22 Rb12 Cl14 154.4(7) . . ?
Cl22 Rb12 Cl14 93.0(5) 4_556 . ?
Cl22 Rb12 Cl22 97.2(7) . 4_556 ?
Cl22 Rb12 Cl23 81.9(7) . 4_556 ?
Cl23 Rb12 Cl13 93.5(5) . . ?
Cl23 Rb12 Cl13 124.1(7) 4_556 . ?
Cl23 Rb12 Cl14 124.1(7) . . ?
Cl23 Rb12 Cl14 93.3(5) 4_556 . ?
Cl23 Rb12 Cl20 96.5(6) . . ?
Cl23 Rb12 Cl22 81.8(7) . 4_556 ?
Cl23 Rb12 Cl22 35.8(8) . . ?
Cl23 Rb12 Cl22 35.4(8) 4_556 4_556 ?
Cl23 Rb12 Cl23 53.1(10) . 4_556 ?
Rb13 Rb13 Rb13 60.00(3) 3_665 2_655 ?
Rb13 Rb13 Cl14 118.1(8) 3_665 . ?
Rb13 Rb13 Cl14 118.3(8) 2_655 . ?
Rb13 Rb13 Cl16 168.2(15) 2_655 . ?
Rb13 Rb13 Cl16 110.1(18) 3_665 . ?
Rb13 Rb13 Cl17 78.3(19) 2_655 2_655 ?
Rb13 Rb13 Cl17 137.0(18) 3_665 2_655 ?
Rb13 Rb13 Cl17 30.6(14) 2_655 3_665 ?
Rb13 Rb13 Cl17 77.5(19) 3_665 . ?
Rb13 Rb13 Cl17 136.3(18) 2_655 . ?
Rb13 Rb13 Cl17 31.2(14) 3_665 3_665 ?
Rb13 Rb13 Cl21 167.6(15) 3_665 . ?
Rb13 Rb13 Cl21 109.1(17) 2_655 . ?
Rb13 Rb13 Cl22 104.0(12) 3_665 4_556 ?
Rb13 Rb13 Cl22 99.2(11) 3_665 6_656 ?
Rb13 Rb13 Cl22 59.6(10) 2_655 6_656 ?
Rb13 Rb13 Cl22 125.9(5) 2_655 4_556 ?
Rb13 Rb13 Cl23 125.5(5) 3_665 4_556 ?
Rb13 Rb13 Cl23 98.8(11) 2_655 5_666 ?
Rb13 Rb13 Cl23 59.5(10) 3_665 5_666 ?
Rb13 Rb13 Cl23 104.1(11) 2_655 4_556 ?
Cl14 Rb13 Cl16 71.3(6) . . ?
Cl14 Rb13 Cl17 130.9(7) . 3_665 ?
Cl14 Rb13 Cl21 71.6(6) . . ?
Cl14 Rb13 Cl22 135.5(8) . 6_656 ?
Cl14 Rb13 Cl22 114.5(7) . 4_556 ?
Cl14 Rb13 Cl23 135.6(9) . 5_666 ?
Cl14 Rb13 Cl23 115.0(7) . 4_556 ?
Cl16 Rb13 Cl21 79.8(9) . . ?
Cl16 Rb13 Cl22 119.4(7) . 6_656 ?
Cl16 Rb13 Cl23 69.6(8) . 5_666 ?
Cl17 Rb13 Cl14 89.4(10) 2_655 . ?
Cl17 Rb13 Cl14 89.4(10) . . ?
Cl17 Rb13 Cl16 138.0(11) 3_665 . ?
Cl17 Rb13 Cl16 109.8(12) 2_655 . ?
Cl17 Rb13 Cl16 32.8(11) . . ?
Cl17 Rb13 Cl17 105.8(6) 2_655 3_665 ?
Cl17 Rb13 Cl17 105.6(6) . 3_665 ?
Cl17 Rb13 Cl17 139.1(9) 2_655 . ?
Cl17 Rb13 Cl21 31.1(11) 2_655 . ?
Cl17 Rb13 Cl21 111.6(12) . . ?
Cl17 Rb13 Cl21 136.7(10) 3_665 . ?
Cl17 Rb13 Cl22 72.6(9) 3_665 6_656 ?
Cl17 Rb13 Cl22 123.6(9) . 6_656 ?
Cl17 Rb13 Cl22 46.1(10) 2_655 6_656 ?
Cl17 Rb13 Cl22 52.4(10) . 4_556 ?
Cl17 Rb13 Cl22 91.6(11) 2_655 4_556 ?
Cl17 Rb13 Cl23 72.7(9) 3_665 5_666 ?
Cl17 Rb13 Cl23 52.6(10) 2_655 4_556 ?
Cl17 Rb13 Cl23 123.3(9) 2_655 5_666 ?
Cl17 Rb13 Cl23 91.7(11) . 4_556 ?
Cl17 Rb13 Cl23 46.2(10) . 5_666 ?
Cl21 Rb13 Cl22 68.8(7) . 6_656 ?
Cl21 Rb13 Cl23 120.3(7) . 5_666 ?
Cl22 Rb13 Cl16 47.2(7) 4_556 . ?
Cl22 Rb13 Cl17 111.4(8) 4_556 3_665 ?
Cl22 Rb13 Cl21 76.9(8) 4_556 . ?
Cl22 Rb13 Cl22 75.2(8) 4_556 6_656 ?
Cl22 Rb13 Cl23 44.6(7) 4_556 5_666 ?
Cl23 Rb13 Cl16 75.7(8) 4_556 . ?
Cl23 Rb13 Cl17 111.0(8) 4_556 3_665 ?
Cl23 Rb13 Cl21 48.2(7) 4_556 . ?
Cl23 Rb13 Cl22 83.2(7) 5_666 6_656 ?
Cl23 Rb13 Cl22 44.5(8) 4_556 6_656 ?
Cl23 Rb13 Cl22 39.8(9) 4_556 4_556 ?
Cl23 Rb13 Cl23 74.6(8) 4_556 5_666 ?
Rb12 Rb14 Rb12 179.9(16) . 4_556 ?
Rb12 Rb14 Cl16 50.5(6) 4_556 4_556 ?
Rb12 Rb14 Cl16 129.5(7) . 4_556 ?
Rb12 Rb14 Cl16 50.5(6) . . ?
Rb12 Rb14 Cl16 129.5(7) 4_556 . ?
Rb12 Rb14 Cl18 49.2(6) 4_556 4_556 ?
Rb12 Rb14 Cl18 130.8(7) 4_556 . ?
Rb12 Rb14 Cl18 49.2(6) . . ?
Rb12 Rb14 Cl18 130.8(7) . 4_556 ?
Rb12 Rb14 Cl20 90.5(7) . . ?
Rb12 Rb14 Cl20 89.6(7) 4_556 . ?
Rb12 Rb14 Cl20 89.6(7) . 4_556 ?
Rb12 Rb14 Cl20 90.5(7) 4_556 4_556 ?
Rb12 Rb14 Cl22 89.2(5) . . ?
Rb12 Rb14 Cl22 90.7(5) . 4_556 ?
Rb12 Rb14 Cl22 90.7(5) 4_556 . ?
Rb12 Rb14 Cl22 89.2(5) 4_556 4_556 ?
Rb12 Rb14 Cl23 89.3(6) . . ?
Rb12 Rb14 Cl23 90.6(6) 4_556 . ?
Rb12 Rb14 Cl23 89.3(6) 4_556 4_556 ?
Rb12 Rb14 Cl23 90.6(6) . 4_556 ?
Cl16 Rb14 Cl16 136.5(13) 4_556 . ?
Cl16 Rb14 Cl18 83.6(8) 4_556 4_556 ?
Cl16 Rb14 Cl18 80.3(8) . 4_556 ?
Cl16 Rb14 Cl18 83.6(8) . . ?
Cl16 Rb14 Cl18 80.3(8) 4_556 . ?
Cl18 Rb14 Cl18 135.5(13) 4_556 . ?
Cl20 Rb14 Cl16 86.6(10) . 4_556 ?
Cl20 Rb14 Cl16 52.1(8) 4_556 4_556 ?
Cl20 Rb14 Cl16 86.6(10) 4_556 . ?
Cl20 Rb14 Cl16 52.1(8) . . ?
Cl20 Rb14 Cl18 51.6(8) 4_556 . ?
Cl20 Rb14 Cl18 86.2(10) 4_556 4_556 ?
Cl20 Rb14 Cl18 86.2(10) . . ?
Cl20 Rb14 Cl18 51.6(8) . 4_556 ?
Cl20 Rb14 Cl20 49.2(14) . 4_556 ?
Cl20 Rb14 Cl22 120.2(12) 4_556 4_556 ?
Cl20 Rb14 Cl22 71.0(11) 4_556 . ?
Cl20 Rb14 Cl22 71.0(11) . 4_556 ?
Cl20 Rb14 Cl22 120.2(12) . . ?
Cl20 Rb14 Cl23 168.1(11) . . ?
Cl20 Rb14 Cl23 118.9(10) 4_556 . ?
Cl20 Rb14 Cl23 118.9(10) . 4_556 ?
Cl20 Rb14 Cl23 168.1(11) 4_556 4_556 ?
Cl22 Rb14 Cl16 134.6(8) 4_556 4_556 ?
Cl22 Rb14 Cl16 134.6(8) . . ?
Cl22 Rb14 Cl16 51.0(8) . 4_556 ?
Cl22 Rb14 Cl16 51.0(8) 4_556 . ?
Cl22 Rb14 Cl18 134.2(8) 4_556 . ?
Cl22 Rb14 Cl18 51.4(8) . . ?
Cl22 Rb14 Cl18 51.4(8) 4_556 4_556 ?
Cl22 Rb14 Cl18 134.3(8) . 4_556 ?
Cl22 Rb14 Cl22 168.8(17) . 4_556 ?
Cl23 Rb14 Cl16 133.9(8) 4_556 4_556 ?
Cl23 Rb14 Cl16 84.4(8) 4_556 . ?
Cl23 Rb14 Cl16 133.9(8) . . ?
Cl23 Rb14 Cl16 84.4(8) . 4_556 ?
Cl23 Rb14 Cl18 134.5(9) 4_556 . ?
Cl23 Rb14 Cl18 84.7(8) 4_556 4_556 ?
Cl23 Rb14 Cl18 84.7(8) . . ?
Cl23 Rb14 Cl18 134.5(9) . 4_556 ?
Cl23 Rb14 Cl22 120.9(12) . 4_556 ?
Cl23 Rb14 Cl22 47.9(11) 4_556 4_556 ?
Cl23 Rb14 Cl22 47.9(11) . . ?
Cl23 Rb14 Cl22 120.9(12) 4_556 . ?
Cl23 Rb14 Cl23 73.0(16) 4_556 . ?
Rb15 Rb15 Rb15 60.002(16) 3_565 2_665 ?
Rb15 Rb15 Cl13 118.2(8) 3_565 . ?
Rb15 Rb15 Cl13 118.3(8) 2_665 . ?
Rb15 Rb15 Cl18 110.2(18) 2_665 . ?
Rb15 Rb15 Cl18 168.5(15) 3_565 . ?
Rb15 Rb15 Cl21 167.8(16) 2_665 . ?
Rb15 Rb15 Cl21 109.4(18) 3_565 . ?
Rb15 Rb15 Cl22 103.9(12) 2_665 . ?
Rb15 Rb15 Cl22 99.3(11) 2_665 3_565 ?
Rb15 Rb15 Cl22 59.4(10) 3_565 3_565 ?
Rb15 Rb15 Cl22 126.1(5) 3_565 . ?
Rb15 Rb15 Cl23 98.6(11) 3_565 2_665 ?
Rb15 Rb15 Cl23 125.7(5) 2_665 . ?
Rb15 Rb15 Cl23 59.0(10) 2_665 2_665 ?
Rb15 Rb15 Cl23 104.3(12) 3_565 . ?
Rb15 Rb15 Cl24 136.8(19) 2_665 . ?
Rb15 Rb15 Cl24 78.0(19) 3_565 . ?
Rb15 Rb15 Cl24 30.9(14) 3_565 3_565 ?
Rb15 Rb15 Cl24 78(2) 2_665 2_665 ?
Rb15 Rb15 Cl24 136.7(19) 3_565 2_665 ?
Rb15 Rb15 Cl24 30.9(15) 2_665 3_565 ?
Cl13 Rb15 Cl18 71.1(7) . . ?
Cl13 Rb15 Cl21 71.1(6) . . ?
Cl13 Rb15 Cl22 114.5(7) . . ?
Cl13 Rb15 Cl22 135.0(8) . 3_565 ?
Cl13 Rb15 Cl23 114.6(7) . . ?
Cl13 Rb15 Cl23 135.8(9) . 2_665 ?
Cl13 Rb15 Cl24 130.9(7) . 3_565 ?
Cl18 Rb15 Cl21 79.6(9) . . ?
Cl18 Rb15 Cl22 120.0(7) . 3_565 ?
Cl18 Rb15 Cl23 70.1(8) . 2_665 ?
Cl21 Rb15 Cl22 69.0(7) . 3_565 ?
Cl21 Rb15 Cl23 120.7(7) . 2_665 ?
Cl22 Rb15 Cl18 47.4(7) . . ?
Cl22 Rb15 Cl21 77.1(8) . . ?
Cl22 Rb15 Cl22 75.8(8) . 3_565 ?
Cl22 Rb15 Cl23 44.9(8) . 2_665 ?
Cl22 Rb15 Cl24 111.4(8) . 3_565 ?
Cl23 Rb15 Cl18 76.0(8) . . ?
Cl23 Rb15 Cl21 48.1(7) . . ?
Cl23 Rb15 Cl22 40.2(8) . . ?
Cl23 Rb15 Cl22 83.8(7) 2_665 3_565 ?
Cl23 Rb15 Cl22 44.9(8) . 3_565 ?
Cl23 Rb15 Cl23 75.3(8) . 2_665 ?
Cl23 Rb15 Cl24 111.4(8) . 3_565 ?
Cl24 Rb15 Cl13 89.4(10) 2_665 . ?
Cl24 Rb15 Cl13 89.1(10) . . ?
Cl24 Rb15 Cl18 110.1(13) . . ?
Cl24 Rb15 Cl18 32.5(12) 2_665 . ?
Cl24 Rb15 Cl18 138.0(11) 3_565 . ?
Cl24 Rb15 Cl21 111.0(13) 2_665 . ?
Cl24 Rb15 Cl21 137.2(11) 3_565 . ?
Cl24 Rb15 Cl21 31.6(12) . . ?
Cl24 Rb15 Cl22 123.9(9) 2_665 3_565 ?
Cl24 Rb15 Cl22 72.8(9) 3_565 3_565 ?
Cl24 Rb15 Cl22 92.1(11) . . ?
Cl24 Rb15 Cl22 45.8(10) . 3_565 ?
Cl24 Rb15 Cl22 52.0(10) 2_665 . ?
Cl24 Rb15 Cl23 72.2(9) 3_565 2_665 ?
Cl24 Rb15 Cl23 52.6(10) . . ?
Cl24 Rb15 Cl23 123.8(9) . 2_665 ?
Cl24 Rb15 Cl23 91.5(11) 2_665 . ?
Cl24 Rb15 Cl23 46.4(10) 2_665 2_665 ?
Cl24 Rb15 Cl24 139.0(8) . 2_665 ?
Cl24 Rb15 Cl24 105.8(6) 2_665 3_565 ?
Cl24 Rb15 Cl24 105.8(6) . 3_565 ?
Bi1 Cl1 Rb2 105.46(18) . . ?
Bi1 Cl1 Rb3 105.28(18) . . ?
Bi1 Cl1 Rb4 101.39(18) . 12_656 ?
Bi1 Cl1 Rb4 101.27(19) . 3_665 ?
Rb2 Cl1 Rb3 81.14(17) . . ?
Rb2 Cl1 Rb4 152.77(18) . 3_665 ?
Rb2 Cl1 Rb4 87.23(16) . 12_656 ?
Rb3 Cl1 Rb4 152.88(18) . 12_656 ?
Rb3 Cl1 Rb4 87.00(16) . 3_665 ?
Rb4 Cl1 Rb4 92.55(16) 12_656 3_665 ?
Bi1 Cl2 Rb1 92.56(19) . . ?
Bi1 Cl2 Rb4 101.94(17) . 2_765 ?
Bi1 Cl2 Rb4 101.96(17) . 3_665 ?
Bi1 Cl2 Rb5 100.70(17) . . ?
Rb1 Cl2 Rb4 86.81(14) . 3_665 ?
Rb1 Cl2 Rb4 86.89(14) . 2_765 ?
Rb1 Cl2 Rb5 166.7(2) . . ?
Rb4 Cl2 Rb4 155.5(2) 2_765 3_665 ?
Rb4 Cl2 Rb5 90.41(15) 3_665 . ?
Rb4 Cl2 Rb5 90.33(15) 2_765 . ?
Bi1 Cl3 Rb2 97.0(2) . 10_556 ?
Bi1 Cl3 Rb3 96.6(2) . . ?
Bi1 Cl3 Rb4 140.3(3) . . ?
Bi1 Cl3 Rb5 113.9(2) . . ?
Rb2 Cl3 Rb3 165.4(2) 10_556 . ?
Rb4 Cl3 Rb2 83.19(18) . 10_556 ?
Rb4 Cl3 Rb3 82.95(18) . . ?
Rb4 Cl3 Rb5 105.8(2) . . ?
Rb5 Cl3 Rb2 89.9(2) . 10_556 ?
Rb5 Cl3 Rb3 89.5(2) . . ?
Bi2 Cl4 Rb2 83.10(19) . 10_556 ?
Bi2 Cl4 Rb4 170.0(3) . . ?
Bi2 Cl4 Rb5 87.85(19) . 3_675 ?
Bi2 Cl4 Rb5 82.26(17) . . ?
Bi2 Cl4 Rb6 86.09(19) . . ?
Rb2 Cl4 Rb5 93.25(19) 10_556 3_675 ?
Rb2 Cl4 Rb5 88.36(17) 10_556 . ?
Rb2 Cl4 Rb6 163.6(2) 10_556 . ?
Rb4 Cl4 Rb2 87.13(18) . 10_556 ?
Rb4 Cl4 Rb5 95.39(18) . . ?
Rb4 Cl4 Rb5 94.83(18) . 3_675 ?
Rb4 Cl4 Rb6 103.0(2) . . ?
Rb5 Cl4 Rb5 169.7(2) 3_675 . ?
Rb5 Cl4 Rb6 98.61(19) 3_675 . ?
Rb6 Cl4 Rb5 78.00(17) . . ?
Bi2 Cl5 Rb5 89.9(2) . . ?
Bi2 Cl5 Rb6 93.4(3) . . ?
Bi2 Cl5 Rb6 85.5(2) . 2_765 ?
Bi2 Cl5 Rb7 88.9(3) . . ?
Rb5 Cl5 Rb6 95.5(2) . 2_765 ?
Rb5 Cl5 Rb7 177.1(3) . . ?
Rb6 Cl5 Rb5 84.6(2) . . ?
Rb6 Cl5 Rb6 178.9(3) . 2_765 ?
Rb6 Cl5 Rb7 92.8(2) . . ?
Rb7 Cl5 Rb6 87.0(2) . 2_765 ?
Bi3 Cl6 Rb3 83.01(19) . . ?
Bi3 Cl6 Rb4 170.0(3) . . ?
Bi3 Cl6 Rb5 87.83(19) . 2_655 ?
Bi3 Cl6 Rb5 82.26(17) . . ?
Bi3 Cl6 Rb6 86.0(2) . . ?
Rb3 Cl6 Rb5 93.2(2) . 2_655 ?
Rb3 Cl6 Rb5 88.35(17) . . ?
Rb3 Cl6 Rb6 163.5(2) . . ?
Rb4 Cl6 Rb3 87.27(19) . . ?
Rb4 Cl6 Rb5 94.91(19) . 2_655 ?
Rb4 Cl6 Rb5 95.32(18) . . ?
Rb4 Cl6 Rb6 103.0(2) . . ?
Rb5 Cl6 Rb5 169.7(2) 2_655 . ?
Rb5 Cl6 Rb6 98.6(2) 2_655 . ?
Rb6 Cl6 Rb5 78.00(17) . . ?
Bi3 Cl7 Rb5 89.7(2) . 2_655 ?
Bi3 Cl7 Rb6 93.5(3) . 2_655 ?
Bi3 Cl7 Rb6 85.4(2) . . ?
Bi3 Cl7 Rb8 89.1(3) . . ?
Rb5 Cl7 Rb6 95.3(3) 2_655 . ?
Rb5 Cl7 Rb8 177.2(3) 2_655 . ?
Rb6 Cl7 Rb5 84.5(2) 2_655 2_655 ?
Rb6 Cl7 Rb6 178.8(3) 2_655 . ?
Rb6 Cl7 Rb8 93.1(2) 2_655 . ?
Rb8 Cl7 Rb6 87.1(2) . . ?
Sb5 Cl8 Rb4 157.2(5) . . ?
Sb5 Cl8 Rb6 102.1(3) . . ?
Rb4 Cl8 Rb6 100.7(3) . . ?
Sb5 Cl9 Rb9 95.0(4) . . ?
Bi4 Cl10 Rb6 88.7(4) . . ?
Bi4 Cl10 Rb8 91.6(3) . . ?
Bi4 Cl10 Rb9 88.0(3) . . ?
Bi4 Cl10 Rb10 92.5(3) . 2_655 ?
Sb4 Cl10 Rb6 88.7(4) . . ?
Sb4 Cl10 Rb8 91.6(3) . . ?
Sb4 Cl10 Rb9 88.0(3) . . ?
Rb6 Cl10 Rb9 98.1(3) . . ?
Rb8 Cl10 Rb6 86.0(3) . . ?
Rb8 Cl10 Rb9 175.9(4) . . ?
Rb10 Cl10 Rb6 176.1(4) 2_655 . ?
Rb10 Cl10 Rb8 90.2(3) 2_655 . ?
Rb10 Cl10 Rb9 85.7(3) 2_655 . ?
Bi4 Cl11 Rb6 89.2(4) . . ?
Bi4 Cl11 Rb7 91.9(3) . . ?
Bi4 Cl11 Rb9 88.0(3) . . ?
Bi4 Cl11 Rb10 92.4(3) . 3_675 ?
Sb4 Cl11 Rb6 89.2(4) . . ?
Sb4 Cl11 Rb7 91.9(3) . . ?
Sb4 Cl11 Rb9 88.0(3) . . ?
Rb6 Cl11 Rb9 98.1(3) . . ?
Rb7 Cl11 Rb6 86.3(3) . . ?
Rb7 Cl11 Rb9 175.6(4) . . ?
Rb10 Cl11 Rb6 176.2(4) 3_675 . ?
Rb10 Cl11 Rb7 90.2(3) 3_675 . ?
Rb10 Cl11 Rb9 85.4(3) 3_675 . ?
Bi4 Cl12 Rb6 93.3(4) . . ?
Bi4 Cl12 Rb7 91.7(3) . . ?
Bi4 Cl12 Rb8 91.7(3) . . ?
Bi4 Cl12 Rb10 92.2(3) . . ?
Sb4 Cl12 Rb6 93.3(4) . . ?
Sb4 Cl12 Rb7 91.7(3) . . ?
Sb4 Cl12 Rb8 91.7(3) . . ?
Sb4 Cl12 Rb10 92.2(3) . . ?
Rb6 Cl12 Rb7 88.7(3) . . ?
Rb6 Cl12 Rb8 88.7(3) . . ?
Rb6 Cl12 Rb10 174.5(4) . . ?
Rb7 Cl12 Rb8 175.9(3) . . ?
Rb10 Cl12 Rb7 91.2(3) . . ?
Rb10 Cl12 Rb8 91.1(3) . . ?
Bi4 Cl13 Rb9 92.4(4) . . ?
Bi4 Cl13 Rb10 88.1(6) . 2_655 ?
Bi4 Cl13 Rb10 87.9(6) . 3_675 ?
Bi4 Cl13 Rb12 85.7(4) . . ?
Bi4 Cl13 Rb15 167.9(7) . 3_565 ?
Bi4 Cl13 Rb15 158.8(6) . . ?
Bi4 Cl13 Rb15 167.7(8) . 2_665 ?
Sb4 Cl13 Rb9 92.4(4) . . ?
Sb4 Cl13 Rb12 85.7(4) . . ?
Sb4 Cl13 Rb15 158.8(6) . . ?
Sb4 Cl13 Rb15 167.9(7) . 3_565 ?
Rb9 Cl13 Rb10 88.6(4) . 2_655 ?
Rb9 Cl13 Rb10 88.5(4) . 3_675 ?
Rb10 Cl13 Rb10 175.0(5) 2_655 3_675 ?
Rb12 Cl13 Rb9 178.1(6) . . ?
Rb12 Cl13 Rb10 91.2(5) . 3_675 ?
Rb12 Cl13 Rb10 91.6(5) . 2_655 ?
Rb12 Cl13 Rb15 85.5(4) . 2_665 ?
Rb12 Cl13 Rb15 85.5(4) . 3_565 ?
Rb15 Cl13 Rb9 108.8(6) . . ?
Rb15 Cl13 Rb9 96.3(5) 2_665 . ?
Rb15 Cl13 Rb9 96.4(5) 3_565 . ?
Rb15 Cl13 Rb10 92.5(6) . 2_655 ?
Rb15 Cl13 Rb10 100.7(6) 2_665 2_655 ?
Rb15 Cl13 Rb10 100.6(5) 3_565 3_675 ?
Rb15 Cl13 Rb10 92.3(6) . 3_675 ?
Rb15 Cl13 Rb10 83.8(5) 3_565 2_655 ?
Rb15 Cl13 Rb10 83.7(5) 2_665 3_675 ?
Rb15 Cl13 Rb12 73.1(4) . . ?
Rb15 Cl13 Rb15 16.8(3) 3_565 2_665 ?
Rb15 Cl13 Rb15 15.0(3) . 3_565 ?
Rb15 Cl13 Rb15 14.9(3) . 2_665 ?
Bi4 Cl14 Rb8 88.2(5) . . ?
Bi4 Cl14 Rb10 88.1(6) . . ?
Bi4 Cl14 Rb10 88.4(6) . 2_655 ?
Bi4 Cl14 Rb12 85.2(5) . . ?
Bi4 Cl14 Rb13 158.7(7) . . ?
Bi4 Cl14 Rb13 168.2(8) . 3_665 ?
Bi4 Cl14 Rb13 167.3(8) . 2_655 ?
Sb4 Cl14 Rb8 88.2(5) . . ?
Sb4 Cl14 Rb10 88.1(6) . . ?
Sb4 Cl14 Rb12 85.2(5) . . ?
Sb4 Cl14 Rb13 167.3(8) . 2_655 ?
Sb4 Cl14 Rb13 158.7(7) . . ?
Sb4 Cl14 Rb13 168.2(8) . 3_665 ?
Rb10 Cl14 Rb8 88.8(5) . . ?
Rb10 Cl14 Rb8 87.7(4) 2_655 . ?
Rb10 Cl14 Rb10 175.1(6) . 2_655 ?
Rb12 Cl14 Rb8 173.4(6) . . ?
Rb12 Cl14 Rb10 91.8(5) . . ?
Rb12 Cl14 Rb10 91.3(5) . 2_655 ?
Rb12 Cl14 Rb13 85.7(5) . 2_655 ?
Rb12 Cl14 Rb13 85.9(5) . 3_665 ?
Rb13 Cl14 Rb8 100.7(5) 3_665 . ?
Rb13 Cl14 Rb8 100.6(5) 2_655 . ?
Rb13 Cl14 Rb8 113.0(6) . . ?
Rb13 Cl14 Rb10 92.9(6) . . ?
Rb13 Cl14 Rb10 82.9(5) 2_655 2_655 ?
Rb13 Cl14 Rb10 99.6(6) 3_665 2_655 ?
Rb13 Cl14 Rb10 101.1(6) 2_655 . ?
Rb13 Cl14 Rb10 91.6(6) . 2_655 ?
Rb13 Cl14 Rb10 84.4(5) 3_665 . ?
Rb13 Cl14 Rb12 73.5(4) . . ?
Rb13 Cl14 Rb13 14.7(3) . 2_655 ?
Rb13 Cl14 Rb13 14.8(3) . 3_665 ?
Rb13 Cl14 Rb13 16.6(3) 3_665 2_655 ?
Bi4 Cl15 Rb7 88.2(4) . . ?
Bi4 Cl15 Rb10 87.6(6) . . ?
Bi4 Cl15 Rb10 88.5(6) . 3_675 ?
Bi4 Cl15 Rb11 168.0(8) . 2_765 ?
Bi4 Cl15 Rb11 166.8(8) . 3_675 ?
Bi4 Cl15 Rb11 158.3(7) . . ?
Bi4 Cl15 Rb12 85.1(5) . . ?
Sb4 Cl15 Rb7 88.2(4) . . ?
Sb4 Cl15 Rb10 87.6(6) . . ?
Sb4 Cl15 Rb11 158.3(7) . . ?
Sb4 Cl15 Rb11 168.0(8) . 2_765 ?
Sb4 Cl15 Rb11 166.8(8) . 3_675 ?
Sb4 Cl15 Rb12 85.1(5) . . ?
Rb10 Cl15 Rb7 88.8(4) . . ?
Rb10 Cl15 Rb7 88.1(4) 3_675 . ?
Rb10 Cl15 Rb10 175.1(5) . 3_675 ?
Rb11 Cl15 Rb7 100.8(5) 2_765 . ?
Rb11 Cl15 Rb7 101.6(5) 3_675 . ?
Rb11 Cl15 Rb7 113.5(6) . . ?
Rb11 Cl15 Rb10 91.8(7) . . ?
Rb11 Cl15 Rb10 101.3(5) 3_675 . ?
Rb11 Cl15 Rb10 99.5(6) 2_765 3_675 ?
Rb11 Cl15 Rb10 83.0(5) 3_675 3_675 ?
Rb11 Cl15 Rb10 84.8(5) 2_765 . ?
Rb11 Cl15 Rb10 92.9(7) . 3_675 ?
Rb11 Cl15 Rb11 16.5(3) 3_675 2_765 ?
Rb11 Cl15 Rb11 15.1(3) . 3_675 ?
Rb11 Cl15 Rb11 14.4(4) . 2_765 ?
Rb11 Cl15 Rb12 73.2(4) . . ?
Rb11 Cl15 Rb12 84.9(5) 3_675 . ?
Rb12 Cl15 Rb7 173.3(6) . . ?
Rb12 Cl15 Rb10 91.5(5) . . ?
Rb12 Cl15 Rb10 91.2(5) . 3_675 ?
Rb12 Cl15 Rb11 85.9(4) . 2_765 ?
Bi6 Cl16 Rb10 105.3(10) 3_665 . ?
Bi6 Cl16 Rb11 90.5(8) 3_665 2_765 ?
Bi6 Cl16 Rb11 100.2(9) 3_665 . ?
Bi6 Cl16 Rb13 92.4(8) 3_665 3_665 ?
Bi6 Cl16 Rb13 102.7(9) 3_665 . ?
Bi6 Cl16 Rb14 92.6(7) 3_665 . ?
Rb10 Cl16 Rb11 82.2(6) . 2_765 ?
Rb10 Cl16 Rb13 83.3(7) . 3_665 ?
Rb11 Cl16 Rb10 88.5(7) . . ?
Rb11 Cl16 Rb11 13.3(5) . 2_765 ?
Rb11 Cl16 Rb13 166.5(8) . 3_665 ?
Rb12 Cl16 Bi6 136.4(10) . 3_665 ?
Rb12 Cl16 Rb10 118.2(9) . . ?
Rb12 Cl16 Rb11 92.5(10) . 2_765 ?
Rb12 Cl16 Rb11 79.2(9) . . ?
Rb12 Cl16 Rb13 95.2(9) . 3_665 ?
Rb12 Cl16 Rb13 80.8(9) . . ?
Rb12 Cl16 Rb14 43.8(5) . . ?
Rb13 Cl16 Rb10 90.2(7) . . ?
Rb13 Cl16 Rb11 156.6(11) . . ?
Rb13 Cl16 Rb11 165.5(9) 3_665 2_765 ?
Rb13 Cl16 Rb11 166.1(8) . 2_765 ?
Rb13 Cl16 Rb13 14.4(4) . 3_665 ?
Rb14 Cl16 Rb10 162.0(10) . . ?
Rb14 Cl16 Rb11 96.0(9) . 2_765 ?
Rb14 Cl16 Rb11 86.5(9) . . ?
Rb14 Cl16 Rb13 98.1(8) . 3_665 ?
Rb14 Cl16 Rb13 87.6(9) . . ?
Cl17 Cl16 Bi6 67.5(15) . 3_665 ?
Cl17 Cl16 Rb10 74.4(14) . . ?
Cl17 Cl16 Rb11 141.5(19) . 2_765 ?
Cl17 Cl16 Rb11 155(2) . . ?
Cl17 Cl16 Rb12 125(2) . . ?
Cl17 Cl16 Rb13 30.5(13) . 3_665 ?
Cl17 Cl16 Rb13 44.8(14) . . ?
Cl17 Cl16 Rb14 115.3(16) . . ?
Cl19 Cl16 Bi6 66.6(14) 2_765 3_665 ?
Cl19 Cl16 Rb10 74.1(13) 2_765 . ?
Cl19 Cl16 Rb11 42.4(14) 2_765 . ?
Cl19 Cl16 Rb11 29.2(13) 2_765 2_765 ?
Cl19 Cl16 Rb12 121(2) 2_765 . ?
Cl19 Cl16 Rb13 143(2) 2_765 3_665 ?
Cl19 Cl16 Rb13 157(2) 2_765 . ?
Cl19 Cl16 Rb14 112.5(16) 2_765 . ?
Cl19 Cl16 Cl17 113(3) 2_765 . ?
Bi6 Cl17 Rb10 108.0(9) 3_665 . ?
Bi6 Cl17 Rb12 96.9(11) 3_665 3_665 ?
Bi6 Cl17 Rb12 95.5(10) 3_665 . ?
Bi6 Cl17 Rb13 139.3(11) 3_665 2_655 ?
Rb10 Cl17 Rb12 89.2(8) . . ?
Rb10 Cl17 Rb12 91.2(8) . 3_665 ?
Rb12 Cl17 Rb12 166.7(10) 3_665 . ?
Rb13 Cl17 Bi6 141.0(13) 3_665 3_665 ?
Rb13 Cl17 Bi6 140.1(14) . 3_665 ?
Rb13 Cl17 Rb10 109.0(11) . . ?
Rb13 Cl17 Rb10 112.7(10) 2_655 . ?
Rb13 Cl17 Rb10 109.6(11) 3_665 . ?
Rb13 Cl17 Rb12 70.8(10) . . ?
Rb13 Cl17 Rb12 84.5(8) 2_655 3_665 ?
Rb13 Cl17 Rb12 72.3(10) 3_665 3_665 ?
Rb13 Cl17 Rb12 95.0(11) 3_665 . ?
Rb13 Cl17 Rb12 96.5(11) . 3_665 ?
Rb13 Cl17 Rb12 83.1(9) 2_655 . ?
Rb13 Cl17 Rb13 24.2(6) 3_665 . ?
Rb13 Cl17 Rb13 12.5(5) . 2_655 ?
Rb13 Cl17 Rb13 12.4(5) 3_665 2_655 ?
Rb13 Cl17 Cl22 90.0(13) 3_665 4_556 ?
Rb13 Cl17 Cl22 77.8(12) . 4_556 ?
Rb13 Cl17 Cl23 77.6(12) 3_665 5_666 ?
Rb13 Cl17 Cl23 89.6(13) . 5_666 ?
Cl16 Cl17 Bi6 73.6(14) . 3_665 ?
Cl16 Cl17 Rb10 75.1(13) . . ?
Cl16 Cl17 Rb12 159.4(19) . 3_665 ?
Cl16 Cl17 Rb12 31.8(14) . . ?
Cl16 Cl17 Rb13 126(2) . 3_665 ?
Cl16 Cl17 Rb13 102(2) . . ?
Cl16 Cl17 Rb13 115(2) . 2_655 ?
Cl16 Cl17 Cl22 71.0(17) . 4_556 ?
Cl16 Cl17 Cl23 125.7(19) . 5_666 ?
Cl21 Cl17 Bi6 74.3(15) 3_665 3_665 ?
Cl21 Cl17 Rb10 75.4(13) 3_665 . ?
Cl21 Cl17 Rb12 33.6(14) 3_665 3_665 ?
Cl21 Cl17 Rb12 157.5(18) 3_665 . ?
Cl21 Cl17 Rb13 118(2) 3_665 2_655 ?
Cl21 Cl17 Rb13 129(2) 3_665 . ?
Cl21 Cl17 Rb13 106(2) 3_665 3_665 ?
Cl21 Cl17 Cl16 126(2) 3_665 . ?
Cl21 Cl17 Cl22 127(2) 3_665 4_556 ?
Cl21 Cl17 Cl23 73.9(17) 3_665 5_666 ?
Cl22 Cl17 Bi6 63.3(11) 4_556 3_665 ?
Cl22 Cl17 Rb10 146.1(16) 4_556 . ?
Cl22 Cl17 Rb12 60.9(10) 4_556 . ?
Cl22 Cl17 Rb12 121.7(13) 4_556 3_665 ?
Cl22 Cl17 Rb13 81.4(11) 4_556 2_655 ?
Cl23 Cl17 Bi6 64.7(11) 5_666 3_665 ?
Cl23 Cl17 Rb10 149.3(16) 5_666 . ?
Cl23 Cl17 Rb12 61.8(10) 5_666 3_665 ?
Cl23 Cl17 Rb12 120.5(13) 5_666 . ?
Cl23 Cl17 Rb13 81.0(11) 5_666 2_655 ?
Cl23 Cl17 Cl22 60.2(11) 5_666 4_556 ?
Bi6 Cl18 Rb10 104.1(9) 2_665 3_675 ?
Bi6 Cl18 Rb11 101.3(9) 2_665 . ?
Bi6 Cl18 Rb11 90.9(8) 2_665 3_675 ?
Bi6 Cl18 Rb14 92.1(7) 2_665 . ?
Bi6 Cl18 Rb15 101.4(9) 2_665 . ?
Bi6 Cl18 Rb15 91.0(8) 2_665 2_665 ?
Rb10 Cl18 Rb11 82.2(6) 3_675 3_675 ?
Rb10 Cl18 Rb15 83.3(6) 3_675 2_665 ?
Rb11 Cl18 Rb10 89.7(7) . 3_675 ?
Rb11 Cl18 Rb11 14.7(4) . 3_675 ?
Rb11 Cl18 Rb15 165.4(9) 3_675 2_665 ?
Rb11 Cl18 Rb15 167.0(9) . 2_665 ?
Rb12 Cl18 Bi6 136.0(11) . 2_665 ?
Rb12 Cl18 Rb10 119.9(10) . 3_675 ?
Rb12 Cl18 Rb11 94.3(9) . 3_675 ?
Rb12 Cl18 Rb11 79.6(9) . . ?
Rb12 Cl18 Rb14 43.9(5) . . ?
Rb12 Cl18 Rb15 94.3(9) . 2_665 ?
Rb12 Cl18 Rb15 79.9(9) . . ?
Rb14 Cl18 Rb10 163.8(10) . 3_675 ?
Rb14 Cl18 Rb11 86.2(8) . . ?
Rb14 Cl18 Rb11 97.0(8) . 3_675 ?
Rb14 Cl18 Rb15 97.4(8) . 2_665 ?
Rb14 Cl18 Rb15 86.9(8) . . ?
Rb15 Cl18 Rb10 90.6(7) . 3_675 ?
Rb15 Cl18 Rb11 156.4(11) . . ?
Rb15 Cl18 Rb11 166.9(9) . 3_675 ?
Rb15 Cl18 Rb15 14.5(4) . 2_665 ?
Cl19 Cl18 Bi6 65.4(14) . 2_665 ?
Cl19 Cl18 Rb10 73.0(12) . 3_675 ?
Cl19 Cl18 Rb11 31.2(13) . 3_675 ?
Cl19 Cl18 Rb11 45.8(13) . . ?
Cl19 Cl18 Rb12 125.0(19) . . ?
Cl19 Cl18 Rb14 114.1(15) . . ?
Cl19 Cl18 Rb15 154.6(19) . . ?
Cl19 Cl18 Rb15 140.3(18) . 2_665 ?
Cl24 Cl18 Bi6 65.6(14) 2_665 2_665 ?
Cl24 Cl18 Rb10 74.1(14) 2_665 3_675 ?
Cl24 Cl18 Rb11 155(2) 2_665 . ?
Cl24 Cl18 Rb11 140.4(19) 2_665 3_675 ?
Cl24 Cl18 Rb12 125(2) 2_665 . ?
Cl24 Cl18 Rb14 114.4(17) 2_665 . ?
Cl24 Cl18 Rb15 31.2(14) 2_665 2_665 ?
Cl24 Cl18 Rb15 45.5(14) 2_665 . ?
Cl24 Cl18 Cl19 110(2) 2_665 . ?
Bi6 Cl19 Rb10 109.1(9) 2_665 3_675 ?
Bi6 Cl19 Rb11 138.8(9) 2_665 2_765 ?
Bi6 Cl19 Rb12 95.6(10) 2_665 . ?
Bi6 Cl19 Rb12 98.0(10) 2_665 3_675 ?
Rb10 Cl19 Rb12 90.7(7) 3_675 3_675 ?
Rb10 Cl19 Rb12 90.1(8) 3_675 . ?
Rb11 Cl19 Bi6 139.2(11) . 2_665 ?
Rb11 Cl19 Bi6 140.9(12) 3_675 2_665 ?
Rb11 Cl19 Rb10 108.9(10) . 3_675 ?
Rb11 Cl19 Rb10 112.1(9) 2_765 3_675 ?
Rb11 Cl19 Rb10 108.8(10) 3_675 3_675 ?
Rb11 Cl19 Rb11 13.4(5) . 2_765 ?
Rb11 Cl19 Rb11 10.8(6) 3_675 2_765 ?
Rb11 Cl19 Rb11 23.5(6) 3_675 . ?
Rb11 Cl19 Rb12 70.1(9) . . ?
Rb11 Cl19 Rb12 72.3(10) 3_675 3_675 ?
Rb11 Cl19 Rb12 82.8(9) 2_765 3_675 ?
Rb11 Cl19 Rb12 83.4(9) 2_765 . ?
Rb11 Cl19 Rb12 93.6(11) 3_675 . ?
Rb11 Cl19 Rb12 95.8(11) . 3_675 ?
Rb11 Cl19 Cl20 89.1(12) 3_675 4_556 ?
Rb11 Cl19 Cl20 78.4(12) 3_675 3_675 ?
Rb11 Cl19 Cl20 76.4(11) . 4_556 ?
Rb12 Cl19 Rb12 165.3(10) 3_675 . ?
Cl16 Cl19 Bi6 74.5(15) 3_675 2_665 ?
Cl16 Cl19 Rb10 75.5(12) 3_675 3_675 ?
Cl16 Cl19 Rb11 117(2) 3_675 2_765 ?
Cl16 Cl19 Rb11 106(2) 3_675 3_675 ?
Cl16 Cl19 Rb11 130(2) 3_675 . ?
Cl16 Cl19 Rb12 34.3(14) 3_675 3_675 ?
Cl16 Cl19 Rb12 158.3(19) 3_675 . ?
Cl16 Cl19 Cl18 127(2) 3_675 . ?
Cl16 Cl19 Cl20 72.8(17) 3_675 3_675 ?
Cl16 Cl19 Cl20 128.0(19) 3_675 4_556 ?
Cl18 Cl19 Bi6 74.6(14) . 2_665 ?
Cl18 Cl19 Rb10 75.7(12) . 3_675 ?
Cl18 Cl19 Rb11 114.5(19) . 2_765 ?
Cl18 Cl19 Rb11 101.2(19) . . ?
Cl18 Cl19 Rb11 124(2) . 3_675 ?
Cl18 Cl19 Rb12 161.0(17) . 3_675 ?
Cl18 Cl19 Rb12 31.3(13) . . ?
Cl18 Cl19 Cl20 126.7(18) . 3_675 ?
Cl18 Cl19 Cl20 70.4(16) . 4_556 ?
Cl20 Cl19 Bi6 64.3(10) 3_675 2_665 ?
Cl20 Cl19 Bi6 63.9(10) 4_556 2_665 ?
Cl20 Cl19 Rb10 146.0(16) 4_556 3_675 ?
Cl20 Cl19 Rb10 148.2(16) 3_675 3_675 ?
Cl20 Cl19 Rb11 81.0(11) 4_556 2_765 ?
Cl20 Cl19 Rb11 80.9(11) 3_675 2_765 ?
Cl20 Cl19 Rb11 89.9(12) 3_675 . ?
Cl20 Cl19 Rb12 61.3(10) 3_675 3_675 ?
Cl20 Cl19 Rb12 122.7(13) 4_556 3_675 ?
Cl20 Cl19 Rb12 120.8(12) 3_675 . ?
Cl20 Cl19 Rb12 59.3(10) 4_556 . ?
Cl20 Cl19 Cl20 62.0(14) 3_675 4_556 ?
Bi6 Cl20 Rb11 112.1(9) 3_665 4_556 ?
Bi6 Cl20 Rb11 100.8(8) 3_665 2_765 ?
Bi6 Cl20 Rb11 100.6(8) 3_665 6_766 ?
Bi6 Cl20 Rb11 116.1(9) 3_665 3_675 ?
Bi6 Cl20 Rb11 110.0(9) 3_665 . ?
Bi6 Cl20 Rb12 106.4(9) 3_665 4_556 ?
Bi6 Cl20 Rb12 106.7(9) 3_665 . ?
Rb11 Cl20 Rb11 101.0(10) . 6_766 ?
Rb11 Cl20 Rb11 90.7(8) 6_766 2_765 ?
Rb11 Cl20 Rb11 12.4(3) . 3_675 ?
Rb11 Cl20 Rb11 89.1(9) 6_766 3_675 ?
Rb11 Cl20 Rb11 15.7(4) . 2_765 ?
Rb11 Cl20 Rb11 99.6(10) 4_556 2_765 ?
Rb11 Cl20 Rb11 106.5(10) . 4_556 ?
Rb11 Cl20 Rb11 16.5(4) 4_556 6_766 ?
Rb11 Cl20 Rb11 94.1(8) 4_556 3_675 ?
Rb11 Cl20 Rb11 15.3(3) 2_765 3_675 ?
Rb11 Cl20 Rb12 138.6(10) 4_556 . ?
Rb11 Cl20 Rb12 72.4(5) 4_556 4_556 ?
Rb11 Cl20 Rb12 140.5(10) . 4_556 ?
Rb11 Cl20 Rb12 72.2(6) . . ?
Rb12 Cl20 Rb11 86.7(6) 4_556 6_766 ?
Rb12 Cl20 Rb11 152.7(10) 4_556 2_765 ?
Rb12 Cl20 Rb11 86.8(6) . 2_765 ?
Rb12 Cl20 Rb11 137.3(9) 4_556 3_675 ?
Rb12 Cl20 Rb11 81.4(6) . 3_675 ?
Rb12 Cl20 Rb11 152.7(10) . 6_766 ?
Rb12 Cl20 Rb12 83.3(7) 4_556 . ?
Rb14 Cl20 Bi6 112.4(12) . 3_665 ?
Rb14 Cl20 Rb11 123.7(9) . 2_765 ?
Rb14 Cl20 Rb11 123.9(9) . 6_766 ?
Rb14 Cl20 Rb11 108.0(9) . . ?
Rb14 Cl20 Rb11 107.6(9) . 4_556 ?
Rb14 Cl20 Rb11 112.9(9) . 3_675 ?
Rb14 Cl20 Rb12 41.4(4) . . ?
Rb14 Cl20 Rb12 41.8(4) . 4_556 ?
Cl19 Cl20 Bi6 61.2(10) 4_556 3_665 ?
Cl19 Cl20 Bi6 61.5(10) 2_765 3_665 ?
Cl19 Cl20 Rb11 51.5(9) 4_556 4_556 ?
Cl19 Cl20 Rb11 115.2(14) 4_556 2_765 ?
Cl19 Cl20 Rb11 45.2(9) 2_765 2_765 ?
Cl19 Cl20 Rb11 44.0(9) 4_556 6_766 ?
Cl19 Cl20 Rb11 117.5(14) 2_765 6_766 ?
Cl19 Cl20 Rb11 130.6(15) 4_556 . ?
Cl19 Cl20 Rb11 133.0(15) 2_765 4_556 ?
Cl19 Cl20 Rb11 49.4(9) 2_765 . ?
Cl19 Cl20 Rb11 58.4(9) 2_765 3_675 ?
Cl19 Cl20 Rb11 122.5(14) 4_556 3_675 ?
Cl19 Cl20 Rb12 78.9(11) 2_765 . ?
Cl19 Cl20 Rb12 155.7(15) 4_556 . ?
Cl19 Cl20 Rb12 153.8(15) 2_765 4_556 ?
Cl19 Cl20 Rb12 80.8(11) 4_556 4_556 ?
Cl19 Cl20 Rb14 120.4(14) 4_556 . ?
Cl19 Cl20 Rb14 117.9(13) 2_765 . ?
Cl19 Cl20 Cl19 108.8(15) 2_765 4_556 ?
Cl20 Cl20 Bi6 177.7(10) 4_556 3_665 ?
Cl20 Cl20 Rb11 80.1(10) 4_556 2_765 ?
Cl20 Cl20 Rb11 69.7(11) 4_556 4_556 ?
Cl20 Cl20 Rb11 70.4(11) 4_556 . ?
Cl20 Cl20 Rb11 64.8(9) 4_556 3_675 ?
Cl20 Cl20 Rb11 81.5(10) 4_556 6_766 ?
Cl20 Cl20 Rb12 72.6(9) 4_556 4_556 ?
Cl20 Cl20 Rb12 71.2(9) 4_556 . ?
Cl20 Cl20 Rb14 65.4(7) 4_556 . ?
Cl20 Cl20 Cl19 118.5(17) 4_556 2_765 ?
Cl20 Cl20 Cl19 120.4(17) 4_556 4_556 ?
Bi6 Cl21 Rb10 105.2(9) . 2_655 ?
Bi6 Cl21 Rb13 91.8(7) . 2_655 ?
Bi6 Cl21 Rb13 102.0(8) . . ?
Bi6 Cl21 Rb14 92.0(7) . . ?
Bi6 Cl21 Rb15 101.3(8) . . ?
Bi6 Cl21 Rb15 91.0(8) . 3_565 ?
Rb10 Cl21 Rb13 82.8(6) 2_655 2_655 ?
Rb10 Cl21 Rb15 83.4(6) 2_655 3_565 ?
Rb12 Cl21 Bi6 135.2(10) . . ?
Rb12 Cl21 Rb10 119.5(8) . 2_655 ?
Rb12 Cl21 Rb13 94.5(9) . 2_655 ?
Rb12 Cl21 Rb13 80.1(8) . . ?
Rb12 Cl21 Rb14 43.3(5) . . ?
Rb12 Cl21 Rb15 78.5(8) . . ?
Rb12 Cl21 Rb15 93.0(8) . 3_565 ?
Rb13 Cl21 Rb10 90.0(6) . 2_655 ?
Rb13 Cl21 Rb13 14.4(4) . 2_655 ?
Rb13 Cl21 Rb15 155.7(10) . . ?
Rb13 Cl21 Rb15 166.6(8) . 3_565 ?
Rb13 Cl21 Rb15 166.2(8) 2_655 3_565 ?
Rb14 Cl21 Rb10 162.8(9) . 2_655 ?
Rb14 Cl21 Rb13 97.0(7) . 2_655 ?
Rb14 Cl21 Rb13 86.4(7) . . ?
Rb14 Cl21 Rb15 96.4(7) . 3_565 ?
Rb14 Cl21 Rb15 85.9(7) . . ?
Rb15 Cl21 Rb10 90.6(7) . 2_655 ?
Rb15 Cl21 Rb13 166.6(8) . 2_655 ?
Rb15 Cl21 Rb15 14.5(4) . 3_565 ?
Cl17 Cl21 Bi6 67.8(14) 2_655 . ?
Cl17 Cl21 Rb10 74.8(14) 2_655 2_655 ?
Cl17 Cl21 Rb12 123.1(19) 2_655 . ?
Cl17 Cl21 Rb13 29.1(13) 2_655 2_655 ?
Cl17 Cl21 Rb13 43.4(13) 2_655 . ?
Cl17 Cl21 Rb14 112.9(16) 2_655 . ?
Cl17 Cl21 Rb15 157.9(19) 2_655 . ?
Cl17 Cl21 Rb15 143.6(18) 2_655 3_565 ?
Cl17 Cl21 Cl24 114(2) 2_655 . ?
Cl24 Cl21 Bi6 66.2(14) . . ?
Cl24 Cl21 Rb10 74.9(14) . 2_655 ?
Cl24 Cl21 Rb12 122.7(19) . . ?
Cl24 Cl21 Rb13 157(2) . . ?
Cl24 Cl21 Rb13 142.4(19) . 2_655 ?
Cl24 Cl21 Rb14 113.1(16) . . ?
Cl24 Cl21 Rb15 30.3(14) . 3_565 ?
Cl24 Cl21 Rb15 44.6(15) . . ?
Bi6 Cl22 Rb12 105.7(8) 2_665 4_556 ?
Bi6 Cl22 Rb12 106.0(8) 2_665 . ?
Bi6 Cl22 Rb13 111.6(8) 2_665 4_556 ?
Bi6 Cl22 Rb13 101.4(8) 2_665 6_666 ?
Bi6 Cl22 Rb15 112.3(9) 2_665 . ?
Bi6 Cl22 Rb15 101.7(8) 2_665 2_665 ?
Rb12 Cl22 Rb12 82.2(6) . 4_556 ?
Rb12 Cl22 Rb13 86.6(5) 4_556 6_666 ?
Rb12 Cl22 Rb13 152.3(10) . 6_666 ?
Rb12 Cl22 Rb15 86.9(5) . 2_665 ?
Rb13 Cl22 Rb12 138.6(11) 4_556 . ?
Rb13 Cl22 Rb12 71.8(5) 4_556 4_556 ?
Rb13 Cl22 Rb13 16.4(3) 4_556 6_666 ?
Rb13 Cl22 Rb15 101.4(8) 4_556 2_665 ?
Rb14 Cl22 Bi6 111.2(11) . 2_665 ?
Rb14 Cl22 Rb12 41.4(4) . . ?
Rb14 Cl22 Rb12 40.8(4) . 4_556 ?
Rb14 Cl22 Rb13 106.7(9) . 4_556 ?
Rb14 Cl22 Rb13 123.0(9) . 6_666 ?
Rb14 Cl22 Rb15 107.1(9) . . ?
Rb14 Cl22 Rb15 123.8(9) . 2_665 ?
Rb15 Cl22 Rb12 152.3(10) 2_665 4_556 ?
Rb15 Cl22 Rb12 138.4(10) . 4_556 ?
Rb15 Cl22 Rb12 71.8(5) . . ?
Rb15 Cl22 Rb13 107.6(9) . 4_556 ?
Rb15 Cl22 Rb13 101.5(8) . 6_666 ?
Rb15 Cl22 Rb13 91.5(7) 2_665 6_666 ?
Rb15 Cl22 Rb15 16.7(4) . 2_665 ?
Cl17 Cl22 Bi6 62.3(10) 4_556 2_665 ?
Cl17 Cl22 Rb12 154.5(14) 4_556 . ?
Cl17 Cl22 Rb12 79.9(10) 4_556 4_556 ?
Cl17 Cl22 Rb13 49.8(9) 4_556 4_556 ?
Cl17 Cl22 Rb13 43.8(9) 4_556 6_666 ?
Cl17 Cl22 Rb14 118.5(13) 4_556 . ?
Cl17 Cl22 Rb15 116.9(13) 4_556 2_665 ?
Cl17 Cl22 Rb15 132.9(14) 4_556 . ?
Cl17 Cl22 Cl23 59.8(12) 4_556 2_665 ?
Cl23 Cl22 Bi6 64.2(11) 2_665 2_665 ?
Cl23 Cl22 Bi6 176.9(14) . 2_665 ?
Cl23 Cl22 Rb12 138.6(9) 2_665 . ?
Cl23 Cl22 Rb12 71.8(9) . . ?
Cl23 Cl22 Rb12 138.8(9) 2_665 4_556 ?
Cl23 Cl22 Rb12 71.9(9) . 4_556 ?
Cl23 Cl22 Rb13 80.6(10) . 6_666 ?
Cl23 Cl22 Rb13 69.8(10) . 4_556 ?
Cl23 Cl22 Rb13 59.3(7) 2_665 6_666 ?
Cl23 Cl22 Rb13 75.7(8) 2_665 4_556 ?
Cl23 Cl22 Rb14 175.4(16) 2_665 . ?
Cl23 Cl22 Rb14 65.7(11) . . ?
Cl23 Cl22 Rb15 58.8(8) 2_665 2_665 ?
Cl23 Cl22 Rb15 69.4(9) . . ?
Cl23 Cl22 Rb15 75.6(9) 2_665 . ?
Cl23 Cl22 Rb15 80.5(10) . 2_665 ?
Cl23 Cl22 Cl17 118.7(14) . 4_556 ?
Cl23 Cl22 Cl23 118.9(17) . 2_665 ?
Cl23 Cl22 Cl24 119.7(14) . 2_665 ?
Cl24 Cl22 Bi6 61.6(11) 2_665 2_665 ?
Cl24 Cl22 Rb12 79.6(11) 2_665 . ?
Cl24 Cl22 Rb12 153.3(15) 2_665 4_556 ?
Cl24 Cl22 Rb13 133.7(15) 2_665 4_556 ?
Cl24 Cl22 Rb13 117.9(14) 2_665 6_666 ?
Cl24 Cl22 Rb14 118.5(14) 2_665 . ?
Cl24 Cl22 Rb15 45.3(10) 2_665 2_665 ?
Cl24 Cl22 Rb15 51.3(10) 2_665 . ?
Cl24 Cl22 Cl17 109.9(17) 2_665 4_556 ?
Cl24 Cl22 Cl23 60.0(13) 2_665 2_665 ?
Bi6 Cl23 Rb12 105.7(8) . . ?
Bi6 Cl23 Rb12 104.7(8) . 4_556 ?
Bi6 Cl23 Rb13 110.7(9) . 4_556 ?
Bi6 Cl23 Rb13 100.4(8) . 5_566 ?
Bi6 Cl23 Rb15 111.5(8) . . ?
Bi6 Cl23 Rb15 100.9(7) . 3_565 ?
Rb12 Cl23 Rb12 82.6(6) . 4_556 ?
Rb12 Cl23 Rb13 86.9(5) 4_556 5_566 ?
Rb12 Cl23 Rb13 153.6(10) . 5_566 ?
Rb12 Cl23 Rb15 87.3(6) . 3_565 ?
Rb12 Cl23 Rb15 154.2(11) 4_556 3_565 ?
Rb13 Cl23 Rb12 139.7(10) 4_556 . ?
Rb13 Cl23 Rb12 72.2(5) 4_556 4_556 ?
Rb13 Cl23 Rb13 16.4(4) 4_556 5_566 ?
Rb13 Cl23 Rb15 101.9(8) 4_556 3_565 ?
Rb14 Cl23 Bi6 110.4(11) . . ?
Rb14 Cl23 Rb12 41.0(3) . 4_556 ?
Rb14 Cl23 Rb12 41.6(4) . . ?
Rb14 Cl23 Rb13 107.4(8) . 4_556 ?
Rb14 Cl23 Rb13 123.8(8) . 5_566 ?
Rb14 Cl23 Rb15 108.1(10) . . ?
Rb14 Cl23 Rb15 124.8(9) . 3_565 ?
Rb15 Cl23 Rb12 140.1(11) . 4_556 ?
Rb15 Cl23 Rb12 72.2(6) . . ?
Rb15 Cl23 Rb13 102.1(9) . 5_566 ?
Rb15 Cl23 Rb13 91.9(7) 3_565 5_566 ?
Rb15 Cl23 Rb13 108.5(10) . 4_556 ?
Rb15 Cl23 Rb15 16.8(4) . 3_565 ?
Cl17 Cl23 Bi6 61.6(10) 5_566 . ?
Cl17 Cl23 Rb12 152.8(14) 5_566 . ?
Cl17 Cl23 Rb12 78.4(11) 5_566 4_556 ?
Cl17 Cl23 Rb13 49.8(9) 5_566 4_556 ?
Cl17 Cl23 Rb13 44.1(9) 5_566 5_566 ?
Cl17 Cl23 Rb14 117.0(13) 5_566 . ?
Cl17 Cl23 Rb15 117.7(13) 5_566 3_565 ?
Cl17 Cl23 Rb15 133.9(14) 5_566 . ?
Cl17 Cl23 Cl22 60.0(12) 5_566 3_565 ?
Cl22 Cl23 Bi6 176.8(14) . . ?
Cl22 Cl23 Bi6 62.1(10) 3_565 . ?
Cl22 Cl23 Rb12 72.3(10) . . ?
Cl22 Cl23 Rb12 72.7(9) . 4_556 ?
Cl22 Cl23 Rb12 138.4(9) 3_565 . ?
Cl22 Cl23 Rb12 137.9(10) 3_565 4_556 ?
Cl22 Cl23 Rb13 76.2(9) 3_565 4_556 ?
Cl22 Cl23 Rb13 81.4(10) . 5_566 ?
Cl22 Cl23 Rb13 70.4(9) . 4_556 ?
Cl22 Cl23 Rb13 59.7(8) 3_565 5_566 ?
Cl22 Cl23 Rb14 172.5(16) 3_565 . ?
Cl22 Cl23 Rb14 66.4(11) . . ?
Cl22 Cl23 Rb15 81.6(10) . 3_565 ?
Cl22 Cl23 Rb15 76.3(8) 3_565 . ?
Cl22 Cl23 Rb15 59.5(7) 3_565 3_565 ?
Cl22 Cl23 Rb15 70.5(10) . . ?
Cl22 Cl23 Cl17 119.1(13) . 5_566 ?
Cl22 Cl23 Cl22 121.1(16) . 3_565 ?
Cl22 Cl23 Cl24 120.9(15) . . ?
Cl24 Cl23 Bi6 60.7(10) . . ?
Cl24 Cl23 Rb12 79.6(11) . . ?
Cl24 Cl23 Rb12 152.2(14) . 4_556 ?
Cl24 Cl23 Rb13 133.7(14) . 4_556 ?
Cl24 Cl23 Rb13 117.8(14) . 5_566 ?
Cl24 Cl23 Rb14 118.2(14) . . ?
Cl24 Cl23 Rb15 51.5(10) . . ?
Cl24 Cl23 Rb15 45.5(9) . 3_565 ?
Cl24 Cl23 Cl17 109.6(17) . 5_566 ?
Cl24 Cl23 Cl22 59.4(13) . 3_565 ?
Bi6 Cl24 Rb10 108.7(11) . 2_655 ?
Bi6 Cl24 Rb12 96.7(12) . 3_565 ?
Bi6 Cl24 Rb12 97.3(11) . . ?
Bi6 Cl24 Rb15 138.5(12) . 2_665 ?
Rb10 Cl24 Rb12 90.8(9) 2_655 . ?
Rb10 Cl24 Rb12 90.5(9) 2_655 3_565 ?
Rb12 Cl24 Rb12 164.7(11) 3_565 . ?
Rb15 Cl24 Bi6 139.9(14) . . ?
Rb15 Cl24 Bi6 139.8(14) 3_565 . ?
Rb15 Cl24 Rb10 109.5(10) . 2_655 ?
Rb15 Cl24 Rb10 109.4(10) 3_565 2_655 ?
Rb15 Cl24 Rb10 112.8(9) 2_665 2_655 ?
Rb15 Cl24 Rb12 94.7(12) . 3_565 ?
Rb15 Cl24 Rb12 70.6(11) . . ?
Rb15 Cl24 Rb12 94.7(13) 3_565 . ?
Rb15 Cl24 Rb12 70.6(10) 3_565 3_565 ?
Rb15 Cl24 Rb12 82.7(10) 2_665 . ?
Rb15 Cl24 Rb12 82.7(9) 2_665 3_565 ?
Rb15 Cl24 Rb15 12.4(5) 3_565 2_665 ?
Rb15 Cl24 Rb15 12.4(5) . 2_665 ?
Rb15 Cl24 Rb15 24.1(6) . 3_565 ?
Rb15 Cl24 Cl22 76.7(13) 3_565 3_565 ?
Rb15 Cl24 Cl22 88.9(14) . 3_565 ?
Rb15 Cl24 Cl23 88.1(14) 3_565 . ?
Rb15 Cl24 Cl23 75.8(13) . . ?
Cl18 Cl24 Bi6 75.5(16) 3_565 . ?
Cl18 Cl24 Rb10 75.6(14) 3_565 2_655 ?
Cl18 Cl24 Rb12 31.7(13) 3_565 3_565 ?
Cl18 Cl24 Rb12 161(2) 3_565 . ?
Cl18 Cl24 Rb15 102(2) 3_565 3_565 ?
Cl18 Cl24 Rb15 114(2) 3_565 2_665 ?
Cl18 Cl24 Rb15 126(2) 3_565 . ?
Cl18 Cl24 Cl22 72.2(18) 3_565 3_565 ?
Cl18 Cl24 Cl23 128(2) 3_565 . ?
Cl21 Cl24 Bi6 75.1(14) . . ?
Cl21 Cl24 Rb10 74.9(14) . 2_655 ?
Cl21 Cl24 Rb12 159(2) . 3_565 ?
Cl21 Cl24 Rb12 33.6(14) . . ?
Cl21 Cl24 Rb15 116(2) . 2_665 ?
Cl21 Cl24 Rb15 104(2) . . ?
Cl21 Cl24 Rb15 128(2) . 3_565 ?
Cl21 Cl24 Cl18 128(3) . 3_565 ?
Cl21 Cl24 Cl22 127.5(19) . 3_565 ?
Cl21 Cl24 Cl23 73.4(18) . . ?
Cl22 Cl24 Bi6 64.2(10) 3_565 . ?
Cl22 Cl24 Rb10 147.8(19) 3_565 2_655 ?
Cl22 Cl24 Rb12 60.9(11) 3_565 3_565 ?
Cl22 Cl24 Rb12 120.7(14) 3_565 . ?
Cl22 Cl24 Rb15 80.2(12) 3_565 2_665 ?
Cl22 Cl24 Cl23 60.6(12) 3_565 . ?
Cl23 Cl24 Bi6 65.3(10) . . ?
Cl23 Cl24 Rb10 148.2(18) . 2_655 ?
Cl23 Cl24 Rb12 120.8(14) . 3_565 ?
Cl23 Cl24 Rb12 60.6(11) . . ?
Cl23 Cl24 Rb15 79.3(12) . 2_665 ?

loop_
_geom_bond_atom_site_label_1
_geom_bond_atom_site_label_2
_geom_bond_distance
_geom_bond_site_symmetry_2
_geom_bond_publ_flag
Bi1 Rb1 4.3223(11) . ?
Bi1 Cl1 2.719(5) . ?
Bi1 Cl1 2.720(6) 11_566 ?
Bi1 Cl2 2.775(6) 11_566 ?
Bi1 Cl2 2.775(6) . ?
Bi1 Cl3 2.622(7) . ?
Bi1 Cl3 2.623(7) 11_566 ?
Bi2 Rb2 4.168(5) 10_556 ?
Bi2 Rb5 4.373(3) 3_675 ?
Bi2 Rb5 4.373(3) 2_765 ?
Bi2 Rb5 4.373(3) . ?
Bi2 Rb6 4.465(4) 3_675 ?
Bi2 Rb7 4.412(8) . ?
Bi2 Cl4 2.788(6) 3_675 ?
Bi2 Cl4 2.788(7) . ?
Bi2 Cl4 2.788(6) 2_765 ?
Bi2 Cl5 2.625(8) 3_675 ?
Bi2 Cl5 2.625(8) 2_765 ?
Bi2 Cl5 2.625(8) . ?
Bi3 Rb3 4.163(5) . ?
Bi3 Rb5 4.376(3) . ?
Bi3 Rb5 4.376(3) 3_665 ?
Bi3 Rb5 4.376(3) 2_655 ?
Bi3 Rb6 4.462(4) 3_665 ?
Bi3 Rb8 4.414(7) . ?
Bi3 Cl6 2.791(7) 2_655 ?
Bi3 Cl6 2.791(6) . ?
Bi3 Cl6 2.791(6) 3_665 ?
Bi3 Cl7 2.626(9) . ?
Bi3 Cl7 2.626(9) 2_655 ?
Bi3 Cl7 2.626(9) 3_665 ?
Bi4 Rb6 4.503(5) . ?
Bi4 Rb9 4.488(2) . ?
Bi4 Rb10 4.578(7) 2_655 ?
Bi4 Rb10 4.577(7) 3_675 ?
Bi4 Rb10 4.503(6) . ?
Bi4 Rb12 4.180(6) . ?
Bi4 Cl10 2.577(13) . ?
Bi4 Cl11 2.566(12) . ?
Bi4 Cl12 2.560(11) . ?
Bi4 Cl13 2.714(19) . ?
Bi4 Cl14 2.703(19) . ?
Bi4 Cl15 2.712(18) . ?
Sb4 Rb12 4.180(6) . ?
Sb4 Cl10 2.577(13) . ?
Sb4 Cl11 2.566(12) . ?
Sb4 Cl12 2.560(11) . ?
Sb4 Cl13 2.714(19) . ?
Sb4 Cl14 2.703(19) . ?
Sb4 Cl15 2.712(18) . ?
Sb5 Cl8 2.342(8) . ?
Sb5 Cl8 2.342(9) 3_565 ?
Sb5 Cl8 2.342(8) 2_665 ?
Sb5 Cl9 2.301(10) . ?
Sb5 Cl9 2.301(10) 3_565 ?
Sb5 Cl9 2.301(11) 2_665 ?
Bi6 Cl17 2.68(3) 2_655 ?
Bi6 Cl17 2.68(3) 5_566 ?
Bi6 Cl19 2.64(3) 3_565 ?
Bi6 Cl19 2.64(3) 6_656 ?
Bi6 Cl20 2.71(3) 2_655 ?
Bi6 Cl20 2.71(3) 5_566 ?
Bi6 Cl22 2.70(3) 6_656 ?
Bi6 Cl22 2.70(3) 3_565 ?
Bi6 Cl23 2.75(3) . ?
Bi6 Cl23 2.75(3) 4_556 ?
Bi6 Cl24 2.64(3) 4_556 ?
Bi6 Cl24 2.64(3) . ?
Rb1 Rb4 4.478(2) 11_666 ?
Rb1 Rb4 4.478(2) 12_656 ?
Rb1 Rb4 4.478(2) 10_556 ?
Rb1 Cl2 3.192(7) 3_775 ?
Rb1 Cl2 3.192(6) . ?
Rb1 Cl2 3.192(6) 2_755 ?
Rb1 Cl2 3.193(6) 10_546 ?
Rb1 Cl2 3.193(6) 11_566 ?
Rb1 Cl2 3.193(7) 12_766 ?
Rb2 Rb3 4.361(7) . ?
Rb2 Rb4 4.647(2) 12_656 ?
Rb2 Cl1 3.348(7) 2_655 ?
Rb2 Cl1 3.348(7) 3_665 ?
Rb2 Cl1 3.348(7) . ?
Rb2 Cl3 3.766(10) 11_566 ?
Rb2 Cl3 3.766(9) 12_656 ?
Rb2 Cl3 3.766(9) 10_446 ?
Rb2 Cl4 3.450(9) 12_656 ?
Rb2 Cl4 3.450(9) 10_446 ?
Rb2 Cl4 3.450(8) 11_566 ?
Rb3 Rb4 4.651(2) 3_665 ?
Rb3 Cl1 3.358(7) 2_655 ?
Rb3 Cl1 3.358(7) . ?
Rb3 Cl1 3.358(7) 3_665 ?
Rb3 Cl3 3.787(10) . ?
Rb3 Cl3 3.787(9) 2_655 ?
Rb3 Cl3 3.787(9) 3_665 ?
Rb3 Cl6 3.447(9) 2_655 ?
Rb3 Cl6 3.447(9) 3_665 ?
Rb3 Cl6 3.447(9) . ?
Rb4 Rb4 4.905(5) 11_566 ?
Rb4 Cl1 3.399(7) 2_655 ?
Rb4 Cl1 3.388(7) 12_666 ?
Rb4 Cl2 3.318(6) 3_675 ?
Rb4 Cl2 3.323(6) 2_655 ?
Rb4 Cl3 3.206(7) . ?
Rb4 Cl4 3.290(7) . ?
Rb4 Cl6 3.292(7) . ?
Rb4 Cl8 3.466(8) . ?
Rb5 Rb6 4.687(6) . ?
Rb5 Cl2 3.698(7) . ?
Rb5 Cl3 3.346(9) . ?
Rb5 Cl4 3.765(8) . ?
Rb5 Cl4 3.475(8) 2_765 ?
Rb5 Cl5 3.504(10) . ?
Rb5 Cl6 3.478(8) 3_665 ?
Rb5 Cl6 3.767(9) . ?
Rb5 Cl7 3.515(11) 3_665 ?
Rb6 Cl4 3.682(9) . ?
Rb6 Cl5 3.458(10) . ?
Rb6 Cl5 3.824(10) 3_675 ?
Rb6 Cl6 3.680(9) . ?
Rb6 Cl7 3.826(11) . ?
Rb6 Cl7 3.452(10) 3_665 ?
Rb6 Cl8 3.626(12) . ?
Rb6 Cl10 3.751(14) . ?
Rb6 Cl11 3.739(14) . ?
Rb6 Cl12 3.561(13) . ?
Rb7 Cl5 3.597(11) . ?
Rb7 Cl5 3.597(11) 3_675 ?
Rb7 Cl5 3.597(11) 2_765 ?
Rb7 Cl11 3.735(13) . ?
Rb7 Cl11 3.735(13) 3_675 ?
Rb7 Cl11 3.735(13) 2_765 ?
Rb7 Cl12 3.748(12) 2_765 ?
Rb7 Cl12 3.748(12) 3_675 ?
Rb7 Cl12 3.748(13) . ?
Rb7 Cl15 3.800(17) 3_675 ?
Rb7 Cl15 3.800(17) 2_765 ?
Rb7 Cl15 3.800(18) . ?
Rb8 Cl7 3.591(12) 2_655 ?
Rb8 Cl7 3.590(12) . ?
Rb8 Cl7 3.591(12) 3_665 ?
Rb8 Cl10 3.742(13) 3_665 ?
Rb8 Cl10 3.742(13) . ?
Rb8 Cl10 3.742(13) 2_655 ?
Rb8 Cl12 3.748(12) . ?
Rb8 Cl12 3.748(13) 2_655 ?
Rb8 Cl12 3.748(12) 3_665 ?
Rb8 Cl14 3.809(18) 2_655 ?
Rb8 Cl14 3.809(18) . ?
Rb8 Cl14 3.809(18) 3_665 ?
Rb9 Cl9 3.620(14) 2_665 ?
Rb9 Cl9 3.620(14) . ?
Rb9 Cl9 3.620(14) 3_565 ?
Rb9 Cl10 3.767(13) 2_665 ?
Rb9 Cl10 3.767(13) 3_565 ?
Rb9 Cl10 3.767(13) . ?
Rb9 Cl11 3.775(13) 3_565 ?
Rb9 Cl11 3.775(13) . ?
Rb9 Cl11 3.775(13) 2_665 ?
Rb9 Cl13 3.462(15) 3_565 ?
Rb9 Cl13 3.462(15) . ?
Rb9 Cl13 3.462(15) 2_665 ?
Rb10 Cl10 3.672(14) 3_665 ?
Rb10 Cl11 3.686(15) 2_765 ?
Rb10 Cl12 3.607(13) . ?
Rb10 Cl14 3.69(3) . ?
Rb10 Cl15 3.71(2) . ?
Rb10 Cl15 3.76(2) 2_765 ?
Rb10 Cl16 3.46(3) . ?
Rb10 Cl17 3.45(3) . ?
Rb10 Cl18 3.48(3) 2_765 ?
Rb10 Cl19 3.44(3) 2_765 ?
Rb10 Cl21 3.46(3) 3_665 ?
Rb10 Cl24 3.46(3) 3_665 ?
Rb11 Rb11 0.983(19) 3_675 ?
Rb11 Rb11 0.983(19) 2_765 ?
Rb11 Cl15 2.843(19) . ?
Rb11 Cl15 3.39(2) 2_765 ?
Rb11 Cl16 3.34(3) . ?
Rb11 Cl18 3.36(3) . ?
Rb11 Cl19 2.35(4) 2_765 ?
Rb11 Cl19 3.19(3) 3_675 ?
Rb11 Cl19 2.45(4) . ?
Rb11 Cl20 3.03(3) . ?
Rb11 Cl20 3.04(3) 4_556 ?
Rb11 Cl20 3.38(3) 6_766 ?
Rb12 Rb14 2.214(6) . ?
Rb12 Cl13 3.390(15) . ?
Rb12 Cl14 3.421(18) . ?
Rb12 Cl16 2.47(4) . ?
Rb12 Cl18 2.42(3) . ?
Rb12 Cl20 3.32(3) 4_556 ?
Rb12 Cl20 3.34(3) . ?
Rb12 Cl21 2.47(3) . ?
Rb12 Cl22 3.39(3) 4_556 ?
Rb12 Cl22 3.35(3) . ?
Rb12 Cl23 3.37(2) 4_556 ?
Rb12 Cl23 3.34(3) . ?
Rb13 Rb13 0.991(18) 3_665 ?
Rb13 Rb13 0.991(18) 2_655 ?
Rb13 Cl14 2.84(2) . ?
Rb13 Cl16 3.28(3) . ?
Rb13 Cl17 2.37(4) . ?
Rb13 Cl17 3.16(3) 3_665 ?
Rb13 Cl17 2.36(3) 2_655 ?
Rb13 Cl21 3.31(3) . ?
Rb13 Cl22 3.03(3) 4_556 ?
Rb13 Cl22 3.41(3) 6_656 ?
Rb13 Cl23 3.02(2) 4_556 ?
Rb13 Cl23 3.40(3) 5_666 ?
Rb14 Cl16 3.19(3) . ?
Rb14 Cl16 3.19(3) 4_556 ?
Rb14 Cl18 3.19(3) 4_556 ?
Rb14 Cl18 3.19(3) . ?
Rb14 Cl20 2.49(4) 4_556 ?
Rb14 Cl20 2.49(4) . ?
Rb14 Cl22 2.54(3) 4_556 ?
Rb14 Cl22 2.54(3) . ?
Rb14 Cl23 2.52(3) . ?
Rb14 Cl23 2.52(3) 4_556 ?
Rb15 Rb15 1.006(19) 2_665 ?
Rb15 Rb15 1.006(19) 3_565 ?
Rb15 Cl13 2.84(2) . ?
Rb15 Cl18 3.31(3) . ?
Rb15 Cl21 3.33(3) . ?
Rb15 Cl22 3.00(3) . ?
Rb15 Cl22 3.39(3) 3_565 ?
Rb15 Cl23 3.38(3) 2_665 ?
Rb15 Cl23 2.98(3) . ?
Rb15 Cl24 2.41(4) . ?
Rb15 Cl24 3.22(4) 3_565 ?
Rb15 Cl24 2.41(4) 2_665 ?
Cl16 Cl17 1.82(5) . ?
Cl16 Cl19 1.81(5) 2_765 ?
Cl17 Cl21 1.78(5) 3_665 ?
Cl17 Cl22 2.46(4) 4_556 ?
Cl17 Cl23 2.45(4) 5_666 ?
Cl18 Cl19 1.87(5) . ?
Cl18 Cl24 1.82(5) 2_665 ?
Cl19 Cl20 2.44(4) 3_675 ?
Cl19 Cl20 2.47(4) 4_556 ?
Cl20 Cl20 2.07(6) 4_556 ?
Cl21 Cl24 1.80(5) . ?
Cl22 Cl23 2.06(5) . ?
Cl22 Cl23 2.46(4) 2_665 ?
Cl22 Cl24 2.43(4) 2_665 ?
Cl23 Cl24 2.45(4) . ?

loop_
_twin_individual_id
_twin_individual_mass_fraction_refined
1 0.50(2)
2 0.50(2)
